data_1571874
loop_
_publ_author_name
'Carroll, Robert C.'
'Coles, Simon J.'

_publ_section_title
;
 Statistical optimization of guest uptake in crystalline sponges: grading
 structural outcomes.
;
_journal_coeditor_code LT5068
_journal_issue 4
_journal_name_full IUCrJ
_journal_paper_doi 10.1107/S2052252524004871
_journal_volume 11
_journal_year 2024
_chemical_formula_moiety 'C72 H48 I12 N24 Zn6, 0.896(C15 H16 O3), 0.789(C6 H12)'
_chemical_formula_sum 'C90.17 H71.8 I12 N24 O2.69 Zn6'
_chemical_formula_weight 3449.54
_chemical_name_systematic
; (2',6'-dimethoxy-[1,1'-biphenyl]-2-yl)methanol 
(absorbed in crystalline sponge)
;
_space_group_crystal_system monoclinic
_space_group_IT_number 13
_space_group_name_Hall '-P 2yac'
_space_group_name_H-M_alt 'P 1 2/n 1'
_atom_sites_solution_hydrogens geom
_atom_sites_solution_primary dual
_audit_creation_date 2024-01-22
_audit_creation_method
;
Olex2 1.5-alpha
(compiled 2023.11.24 svn.r209d9fb2 for OlexSys, GUI svn.r6869)
;
_cell_angle_alpha 90
_cell_angle_beta 101.955(2)
_cell_angle_gamma 90
_cell_formula_units_Z 4
_cell_length_a 31.5685(8)
_cell_length_b 15.0410(3)
_cell_length_c 34.3133(9)
_cell_measurement_reflns_used 16519
_cell_measurement_temperature 100(2)
_cell_measurement_theta_max 70.5620
_cell_measurement_theta_min 2.8340
_cell_volume 15939.3(7)
_computing_cell_refinement 'CrysAlisPro 1.171.41.122a (Rigaku OD, 2021)'
_computing_data_collection 'CrysAlisPro 1.171.41.122a (Rigaku OD, 2021)'
_computing_data_reduction 'CrysAlisPro 1.171.41.122a (Rigaku OD, 2021)'
_computing_molecular_graphics 'Olex2 1.5-alpha (Dolomanov et al., 2009)'
_computing_publication_material 'Olex2 1.5-alpha (Dolomanov et al., 2009)'
_computing_structure_refinement 'SHELXL 2016/6 (Sheldrick, 2015)'
_computing_structure_solution 'SHELXT 2014/5 (Sheldrick, 2014)'
_diffrn_ambient_environment N~2~
_diffrn_ambient_temperature 100(2)
_diffrn_detector 'hybrid pixel array detector'
_diffrn_detector_area_resol_mean 10
_diffrn_detector_dtime 0.000
_diffrn_detector_type 'Rigaku, HyPix 6000HE'
_diffrn_measured_fraction_theta_full 0.991
_diffrn_measured_fraction_theta_max 0.990
_diffrn_measurement_details
;
List of Runs (angles in degrees, time in seconds):

  # Type    Start    End  Width  t~exp~   \w     \q     \k     \f   Frames
--------------------------------------------------------------------------
  1  \w   -147.00 -90.00   0.38    3.50    -- -103.00 -14.00 162.00  150
  2  \w   -132.00-104.64   0.38    3.50    -- -103.00 -15.00-120.00   72
  3  \w    -68.00 -38.74   0.38    3.50    -- -103.00  61.00   0.00   77
  4  \w   -171.00-135.28   0.38    3.50    -- -103.00 -15.00-120.00   94
  5  \w    -69.00 -34.80   0.38    3.50    -- -103.00  61.00-180.00   90
  6  \w   -159.00 -99.72   0.38    3.50    -- -103.00 -30.00  90.00  156
  7  \w    -68.00 -34.94   0.38    3.50    -- -103.00  61.00 -30.00   87
  8  \w    -62.00 -30.08   0.38    3.50    -- -103.00  61.00  30.00   84
  9  \w   -157.00 -95.06   0.38    3.50    -- -103.00 -45.00  60.00  163
 10  \w    -57.00 -32.30   0.38    3.50    -- -103.00  61.00 -90.00   65
 11  \w    -61.00 -33.64   0.38    3.50    -- -103.00  61.00  60.00   72
 12  \w     89.00 158.16   0.38    3.50    --  101.75  14.00 -26.00  182
 13  \w     58.00 104.36   0.38    3.50    --  101.75-125.00  90.00  122
 14  \w     35.00  96.94   0.38    3.50    --  101.75 -94.00 120.00  163
 15  \w     33.00  58.46   0.38    3.50    --  101.75-125.00  60.00   67
 16  \w     43.00  68.08   0.38    3.50    --  101.75 -61.00   0.00   66
 17  \w     40.00 103.08   0.38    3.50    --  101.75 -94.00 -90.00  166
 18  \w    -22.00  19.04   0.38    0.40    --  -46.11  14.00 -26.00  108
 19  \w   -119.00 -40.72   0.38    0.40    --  -46.11 -14.00 162.00  206
 20  \w    -26.00  -0.92   0.38    0.40    --   46.11 -14.00 162.00   66
 21  \w     33.00 113.18   0.38    0.40    --   46.11  14.00 -26.00  211
 22  \w    -24.00  12.10   0.38    0.40    --  -46.11  19.00 120.00   95
 23  \w     36.00  90.72   0.38    0.40    --   46.11-125.00   0.00  144
;
_diffrn_measurement_device 'four-circle diffractometer'
_diffrn_measurement_device_details 'Rigaku Oxford Difffraction, UG2 \k goniometer'
_diffrn_measurement_device_type
; Rigaku 007HF equipped with Varimax confocal mirrors and a UG2 goniometer
 and HyPix 6000HE detector
;
_diffrn_measurement_method 'profile data from \w-scans'
_diffrn_measurement_specimen_support 'MiTeGen loops'
_diffrn_orient_matrix_type 'CrysAlisPro convention (1999,Acta A55,543-557)'
_diffrn_orient_matrix_UB_11 0.0497535000
_diffrn_orient_matrix_UB_12 -0.0072441000
_diffrn_orient_matrix_UB_13 0.0102662000
_diffrn_orient_matrix_UB_21 -0.0015171000
_diffrn_orient_matrix_UB_22 -0.0176209000
_diffrn_orient_matrix_UB_23 0.0439335000
_diffrn_orient_matrix_UB_31 -0.0033184000
_diffrn_orient_matrix_UB_32 -0.1005962000
_diffrn_orient_matrix_UB_33 -0.0084100000
_diffrn_radiation_collimation 0.3
_diffrn_radiation_monochromator 'Varimax focusing mirrors'
_diffrn_radiation_probe x-ray
_diffrn_radiation_type 'Cu K\a'
_diffrn_radiation_wavelength 1.54184
_diffrn_reflns_av_R_equivalents 0.0498
_diffrn_reflns_av_unetI/netI 0.0356
_diffrn_reflns_Laue_measured_fraction_full 0.991
_diffrn_reflns_Laue_measured_fraction_max 0.990
_diffrn_reflns_limit_h_max 37
_diffrn_reflns_limit_h_min -37
_diffrn_reflns_limit_k_max 14
_diffrn_reflns_limit_k_min -18
_diffrn_reflns_limit_l_max 41
_diffrn_reflns_limit_l_min -41
_diffrn_reflns_number 96418
_diffrn_reflns_point_group_measured_fraction_full 0.991
_diffrn_reflns_point_group_measured_fraction_max 0.990
_diffrn_reflns_theta_full 67.684
_diffrn_reflns_theta_max 68.249
_diffrn_reflns_theta_min 2.135
_diffrn_source 'Rotating anode'
_diffrn_source_current 30.0
_diffrn_source_power 1.2
_diffrn_source_target Cu
_diffrn_source_type 'Rigaku 007 HF'
_diffrn_source_voltage 40.0
_exptl_absorpt_coefficient_mu 19.556
_exptl_absorpt_correction_T_max 0.359
_exptl_absorpt_correction_T_min 0.104
_exptl_absorpt_correction_type analytical
_exptl_absorpt_process_details
;
CrysAlisPro 1.171.41.122a (Rigaku Oxford Diffraction, 2021)
Analytical numeric absorption correction using a multifaceted crystal
model based on expressions derived by R.C. Clark & J.S. Reid.
(Clark, R. C. & Reid, J. S. (1995). Acta Cryst. A51, 887-897)
Empirical absorption correction using spherical harmonics,
implemented in SCALE3 ABSPACK scaling algorithm.
;
_exptl_crystal_colour 'light yellow'
_exptl_crystal_colour_modifier light
_exptl_crystal_colour_primary yellow
_exptl_crystal_density_diffrn 1.437
_exptl_crystal_description block
_exptl_crystal_F_000 6473
_exptl_crystal_size_max 0.23
_exptl_crystal_size_mid 0.15
_exptl_crystal_size_min 0.07
_refine_diff_density_max 1.420
_refine_diff_density_min -1.243
_refine_diff_density_rms 0.222
_refine_ls_extinction_method none
_refine_ls_goodness_of_fit_ref 1.091
_refine_ls_hydrogen_treatment constr
_refine_ls_matrix_type full
_refine_ls_number_parameters 1713
_refine_ls_number_reflns 28902
_refine_ls_number_restraints 903
_refine_ls_restrained_S_all 1.079
_refine_ls_R_factor_all 0.1411
_refine_ls_R_factor_gt 0.1219
_refine_ls_shift/su_max 0.002
_refine_ls_shift/su_mean 0.000
_refine_ls_structure_factor_coef Fsqd
_refine_ls_weighting_details 'w=1/[\s^2^(Fo^2^)+(0.1298P)^2^+275.2107P] where P=(Fo^2^+2Fc^2^)/3'
_refine_ls_weighting_scheme calc
_refine_ls_wR_factor_gt 0.3322
_refine_ls_wR_factor_ref 0.3445
_reflns_Friedel_coverage 0.000
_reflns_number_gt 22231
_reflns_number_total 28902
_reflns_threshold_expression 'I > 2\s(I)'
_cod_data_source_file lt5068.cif
_cod_data_source_block 50_10_48b
_cod_original_formula_sum 'C90.17 H71.80 I12 N24 O2.69 Zn6'
_cod_database_code 1571874
_shelx_shelxl_version_number 2016/6
_chemical_oxdiff_formula '(Zn3 I6 N12 H24 C36) (C15 H16 O3)2 (C6 H12)2'
_chemical_oxdiff_usercomment JP-9300-04
_shelx_space_group_comment
;
The symmetry employed for this shelxl refinement is uniquely defined
by the following loop, which should always be used as a source of
symmetry information in preference to the above space-group names.
They are only intended as comments.
;
_shelx_estimated_absorpt_t_max 0.341
_shelx_estimated_absorpt_t_min 0.094
_olex2_refinement_description
;
1. Fixed Uiso
 At 1.2 times of:
  All C(H) groups, All C(H,H) groups
 At 1.5 times of:
  All C(H,H,H) groups, All O(H) groups
2. Restrained distances
 C13B-O1B = C15B-O3B = C14B-O2B
 1.43 with sigma of 0.02
 O3A-C12A
 1.37 with sigma of 0.02
 C13B-C5B
 1.51 with sigma of 0.02
 C7B-C4B
 1.5 with sigma of 0.02
 O1A-C13A = O2A-C14A = O3A-C15A
 1.43 with sigma of 0.02
 O2B-C8B = O3B-C12B
 1.37 with sigma of 0.02
 C7A-C4A
 1.5 with sigma of 0.02
 C5A-C13A
 1.51 with sigma of 0.02
 C801-C806 = C801-C802 = C806-C805 = C805-C804 = C804-C803 = C803-C802
 1.54 with sigma of 0.02
 C811-C810 = C811-C812 = C810-C809 = C809-C808 = C808-C807 = C807-C812
 1.54 with sigma of 0.02
 C816-C815 = C816-C817 = C815-C814 = C814-C813 = C813-C818 = C818-C817
 1.54 with sigma of 0.02
 C15B-C12B
 2.4 with sigma of 0.04
 C5A-O1A
 2.4 with sigma of 0.04
 C8B-C14B
 2.4 with sigma of 0.04
 C5B-O1B
 2.4 with sigma of 0.04
 C801-C805 = C801-C803 = C806-C804 = C805-C803 = C804-C802
 2.54 with sigma of 0.04
 C811-C809 = C811-C807 = C810-C808 = C809-C807 = C808-C812
 2.54 with sigma of 0.04
 C816-C814 = C816-C818 = C815-C813 = C814-C818 = C813-C817
 2.54 with sigma of 0.04
 C6A-C5A \\sim C5A-C4A \\sim C4A-C3A \\sim C3A-C2A \\sim C2A-C1A \\sim C6A-C1A
 with sigma of 0.02
 C7B-C8B \\sim C12B-C7B \\sim C12B-C11B \\sim C10B-C11B \\sim C10B-C9B \\sim
C9B-C8B
 with sigma of 0.02
 C8A-C7A \\sim C9A-C8A \\sim C9A-C10A \\sim C11A-C10A \\sim C12A-C11A \\sim
C7A-C12A
 with sigma of 0.02
 C1A-C3A \\sim C2A-C4A \\sim C3A-C5A \\sim C4A-C6A \\sim C5A-C1A \\sim C6A-C2A
 with sigma of 0.04
 C12B-C4B \\sim C4B-C8B
 with sigma of 0.04
 C7A-C9A \\sim C8A-C10A \\sim C9A-C11A \\sim C10A-C12A \\sim C11A-C7A \\sim
C12A-C8A
 with sigma of 0.04
 C5B-C7B \\sim C7B-C3B
 with sigma of 0.04
 C1A-C4A \\sim C2A-C5A \\sim C3A-C6A
 with sigma of 0.04
 C11A-O3A \\sim O3A-C7A
 with sigma of 0.02
 C9B-O2B \\sim O2B-C7B
 with sigma of 0.04
 C6B-C13B \\sim C13B-C4B
 with sigma of 0.04
 I303-Zn32 \\sim I403-Zn42
 with sigma of 0.02
 I304-Zn32 \\sim I404-Zn42
 with sigma of 0.02
 Zn32-N311 \\sim Zn42-N311
 with sigma of 0.02
 I303-I304 \\sim I403-I404
 with sigma of 0.04
 I303-N311 \\sim I403-N311
 with sigma of 0.04
 I304-N311 \\sim I404-N311
 with sigma of 0.04
 I409-Zn45 \\sim I309-Zn35
 with sigma of 0.02
 I410-Zn45 \\sim I310-Zn35
 with sigma of 0.02
 Zn45-N319 \\sim Zn35-N319
 with sigma of 0.02
 Zn45-N318 \\sim Zn35-N318
 with sigma of 0.02
 I409-I410 \\sim I309-I310
 with sigma of 0.04
 I409-N319 \\sim I309-N319
 with sigma of 0.04
 I409-N318 \\sim I309-N318
 with sigma of 0.04
 I410-N319 \\sim I310-N319
 with sigma of 0.04
 I410-N318 \\sim I310-N318
 with sigma of 0.04
 I306-Zn33 \\sim I406-Zn43
 with sigma of 0.02
 I305-Zn33 \\sim I405-Zn43
 with sigma of 0.02
 Zn33-N312 \\sim Zn43-N312
 with sigma of 0.02
 Zn33-N313 \\sim Zn43-N313
 with sigma of 0.02
 I306-I305 \\sim I406-I405
 with sigma of 0.04
 I306-N312 \\sim I406-N312
 with sigma of 0.04
 I306-N313 \\sim I406-N313
 with sigma of 0.04
 I305-N312 \\sim I405-N312
 with sigma of 0.04
 I305-N313 \\sim I405-N313
 with sigma of 0.04
 I308-Zn34 \\sim I408-Zn44
 with sigma of 0.02
 I307-Zn34 \\sim I407-Zn44
 with sigma of 0.02
 Zn34-N317 \\sim Zn44-N317
 with sigma of 0.02
 I308-I307 \\sim I408-I407
 with sigma of 0.04
 I308-N317 \\sim I408-N317
 with sigma of 0.04
 I307-N317 \\sim I407-N317
 with sigma of 0.04
 I302-Zn31 \\sim I402-Zn41
 with sigma of 0.02
 I301-Zn31 \\sim I401-Zn41
 with sigma of 0.02
 Zn31-N306 \\sim Zn41-N306
 with sigma of 0.02
 Zn31-N307 \\sim Zn41-N307
 with sigma of 0.02
 I302-I301 \\sim I402-I401
 with sigma of 0.04
 I302-N306 \\sim I402-N306
 with sigma of 0.04
 I302-N307 \\sim I402-N307
 with sigma of 0.04
 I301-N306 \\sim I401-N306
 with sigma of 0.04
 I301-N307 \\sim I401-N307
 with sigma of 0.04
 I411-Zn46 \\sim I311-Zn36
 with sigma of 0.02
 I412-Zn46 \\sim I312-Zn36
 with sigma of 0.02
 Zn46-N324 \\sim Zn36-N324
 with sigma of 0.02
 I411-I412 \\sim I311-I312
 with sigma of 0.04
 I411-N324 \\sim I311-N324
 with sigma of 0.04
 I412-N324 \\sim I312-N324
 with sigma of 0.04
 I504-Zn52 \\sim I404-Zn42
 with sigma of 0.02
 I503-Zn52 \\sim I403-Zn42
 with sigma of 0.02
 N318-C450 \\sim N318-C350
 with sigma of 0.02
 C352-C451 \\sim C352-C351
 with sigma of 0.02
 C450-C451 \\sim C350-C351
 with sigma of 0.02
 N318-C451 \\sim N318-C351
 with sigma of 0.04
 C352-C450 \\sim C352-C350
 with sigma of 0.04
 Zn53-N313 \\sim Zn43-N313
 with sigma of 0.02
 I302-Zn31 \\sim I502-Zn51
 with sigma of 0.02
 I501-Zn51 \\sim I301-Zn31
 with sigma of 0.02
 Zn51-N306 \\sim Zn31-N306
 with sigma of 0.02
 Zn51-N307 \\sim Zn31-N307
 with sigma of 0.02
 C801-C806 \\sim C806-C805 \\sim C805-C804 \\sim C804-C803 \\sim C803-C802
\\sim C802-C801
 with sigma of 0.02
 C801-C803 \\sim C805-C803 \\sim C806-C802 \\sim C806-C804 \\sim C804-C802
\\sim C801-C805
 with sigma of 0.04
 C811-C810 \\sim C810-C809 \\sim C809-C808 \\sim C808-C807 \\sim C807-C812
\\sim C812-C811
 with sigma of 0.02
 C811-C807 \\sim C809-C807 \\sim C810-C812 \\sim C810-C808 \\sim C808-C812
\\sim C811-C809
 with sigma of 0.04
 C816-C815 \\sim C815-C814 \\sim C814-C813 \\sim C813-C818 \\sim C818-C817
\\sim C817-C816
 with sigma of 0.02
 C816-C818 \\sim C814-C818 \\sim C815-C817 \\sim C815-C813 \\sim C813-C817
\\sim C816-C814
 with sigma of 0.04
3. Restrained planarity
 C3B, C4B, C5B, C13B
 with sigma of 0.1
 O2B, C8B, C12B, O3B, C7B
 with sigma of 0.1
4. Uiso/Uaniso restraints and constraints
C7A \\sim O2A \\sim C8A \\sim C14A \\sim C9A \\sim C10A \\sim C4A \\sim C12A
\\sim C11A \\sim C3A \\sim C5A \\sim O3A \\sim C2A \\sim C6A \\sim C13A \\sim
C15A \\sim C1A \\sim O1A: within 2A with sigma of 0.04 and sigma for terminal
atoms of 0.08 within 2A
C4B \\sim C3B \\sim C5B \\sim C7B \\sim C2B \\sim C6B \\sim C13B \\sim C12B
\\sim C8B \\sim C1B \\sim O1B \\sim C11B \\sim O3B \\sim C9B \\sim O2B \\sim
C10B \\sim C15B \\sim C14B: within 2A with sigma of 0.04 and sigma for terminal
atoms of 0.08 within 2A
C801 \\sim C806 \\sim C805 \\sim C804 \\sim C803 \\sim C802: within 2A with
sigma of 0.04 and sigma for terminal atoms of 0.08 within 2A
C811 \\sim C810 \\sim C809 \\sim C808 \\sim C807 \\sim C812: within 2A with
sigma of 0.04 and sigma for terminal atoms of 0.08 within 2A
C816 \\sim C815 \\sim C814 \\sim C813 \\sim C818 \\sim C817: within 2A with
sigma of 0.04 and sigma for terminal atoms of 0.08 within 2A
C330 \\sim N311 \\sim C329 \\sim C328 \\sim C327 \\sim C331: within 2A with
sigma of 0.04 and sigma for terminal atoms of 0.08 within 2A
Uanis(Zn46) = Uanis(Zn36)
Uanis(C351) = Uanis(C451) = Uanis(C450) = Uanis(C350)
5. Rigid body (RIGU) restrains
 C7B, C4B, C3B, C5B, C2B, C6B, C13B, C12B, C8B, C1B, O1B, C11B, O3B, C9B, O2B,
 C10B, C15B, C14B
 with sigma for 1-2 distances of 0.004 and sigma for 1-3 distances of 0.004
 C801, C806, C805, C804, C803, C802
 with sigma for 1-2 distances of 0.004 and sigma for 1-3 distances of 0.004
 C811, C810, C809, C808, C807, C812
 with sigma for 1-2 distances of 0.004 and sigma for 1-3 distances of 0.004
 C816, C815, C814, C813, C818, C817
 with sigma for 1-2 distances of 0.004 and sigma for 1-3 distances of 0.004
6. Others
 1*[Sof(I306)+Sof(I305)+Sof(Zn33)]+1*[Sof(I406)+Sof(Zn43)+Sof(I405)]+1*
 [Sof(I506)+Sof(I505)+Sof(Zn53)]=1 with esd of 0.00001
 Sof(I312)=Sof(Zn36)=Sof(I311)=1-FVAR(1)
 Sof(I411)=Sof(I412)=Sof(Zn46)=FVAR(1)
 Sof(I306)=Sof(I305)=Sof(Zn33)=FVAR(2)
 Sof(I406)=Sof(Zn43)=Sof(I405)=FVAR(3)
 Sof(I506)=Sof(I505)=Sof(Zn53)=FVAR(4)
 Sof(C350)=Sof(H350)=Sof(C351)=Sof(H351)=1-FVAR(5)
 Sof(C450)=Sof(H450)=Sof(C451)=Sof(H451)=FVAR(5)
 Fixed Sof: I308(0.47908) I303(0.48393) I307(0.47908) I409(0.39202)
 I410(0.39202) I302(0.47328) I304(0.48393) I301(0.47328) Zn34(0.47908)
 Zn45(0.39202) Zn32(0.48393) Zn31(0.47328) O2A(0.70328) O3A(0.70328)
 O1A(0.70328) H1A(0.70328) C7A(0.70328) C4A(0.70328) C8A(0.70328) C3A(0.70328)
 H3A(0.70328) C5A(0.70328) C1A(0.70328) H1AA(0.70328) C12A(0.70328)
 C11A(0.70328) H11A(0.70328) C10A(0.70328) H10A(0.70328) C2A(0.70328)
 H2A(0.70328) C6A(0.70328) H6A(0.70328) C9A(0.70328) H9A(0.70328) C14A(0.70328)
 H14A(0.70328) H14B(0.70328) H14C(0.70328) C13A(0.70328) H13A(0.70328)
 H13B(0.70328) C15A(0.70328) H15A(0.70328) H15B(0.70328) H15C(0.70328)
 I403(0.46688) Zn42(0.46688) I404(0.46688) I309(0.43675) Zn35(0.43675)
 I310(0.43675) I408(0.47381) Zn44(0.47381) I407(0.47381) I401(0.49347)
 Zn41(0.49347) I402(0.49347) I509(0.17123) Zn55(0.17123) I510(0.17123)
 I507(0.04711) I508(0.04711) Zn54(0.04711) I503(0.04919) Zn52(0.04919)
 I504(0.04919) I501(0.03324) I502(0.03324) Zn51(0.03324) C801(0.34338)
 H80A(0.34338) H80B(0.34338) C806(0.34338) H80C(0.34338) H80D(0.34338)
 C805(0.34338) H80E(0.34338) H80F(0.34338) C804(0.34338) H80G(0.34338)
 H80H(0.34338) C803(0.34338) H80I(0.34338) H80J(0.34338) C802(0.34338)
 H80K(0.34338) H80L(0.34338) C811(0.18785) H81A(0.18785) H81B(0.18785)
 C810(0.18785) H81C(0.18785) H81D(0.18785) C809(0.18785) H80M(0.18785)
 H80N(0.18785) C808(0.18785) H80O(0.18785) H80P(0.18785) C807(0.18785)
 H80Q(0.18785) H80R(0.18785) C812(0.18785) H81E(0.18785) H81F(0.18785)
 C4B(0.19248) C3B(0.19248) H3B(0.19248) C2B(0.19248) H2B(0.19248) C1B(0.19248)
 H1B(0.19248) C6B(0.19248) H6B(0.19248) C5B(0.19248) C7B(0.19248) C12B(0.19248)
 C11B(0.19248) H11B(0.19248) C10B(0.19248) H10B(0.19248) C9B(0.19248)
 H9B(0.19248) C8B(0.19248) O3B(0.19248) O2B(0.19248) C816(0.25749)
 H81G(0.25749) H81H(0.25749) C815(0.25749) H81I(0.25749) H81J(0.25749)
 C814(0.25749) H81K(0.25749) H81L(0.25749) C813(0.25749) H81M(0.25749)
 H81N(0.25749) C818(0.25749) H81O(0.25749) H81P(0.25749) C817(0.25749)
 H81Q(0.25749) H81R(0.25749) C14B(0.19248) H14D(0.19248) H14E(0.19248)
 H14F(0.19248) C15B(0.19248) H15D(0.19248) H15E(0.19248) H15F(0.19248)
 C13B(0.19248) H13C(0.19248) H13D(0.19248) O1B(0.19248) H1BA(0.19248)
 Fixed Uiso: I506(0.08) I505(0.08) Zn53(0.08) I507(0.08) I508(0.08) Zn54(0.08)
 I503(0.08) Zn52(0.08) I504(0.08) I501(0.08) I502(0.08) Zn51(0.08)
7.a Secondary CH2 refined with riding coordinates:
 C13A(H13A,H13B), C801(H80A,H80B), C806(H80C,H80D), C805(H80E,H80F), C804(H80G,
 H80H), C803(H80I,H80J), C802(H80K,H80L), C811(H81A,H81B), C810(H81C,H81D),
 C809(H80M,H80N), C808(H80O,H80P), C807(H80Q,H80R), C812(H81E,H81F), C816(H81G,
 H81H), C815(H81I,H81J), C814(H81K,H81L), C813(H81M,H81N), C818(H81O,H81P),
 C817(H81Q,H81R), C13B(H13C,H13D)
7.b Aromatic/amide H refined with riding coordinates:
 C301(H301), C372(H372), C302(H302), C355(H355), C348(H348), C367(H367),
 C358(H358), C371(H371), C349(H349), C315(H315), C356(H356), C365(H365),
 C368(H368), C314(H314), C304(H304), C366(H366), C346(H346), C320(H320),
 C328(H328), C330(H330), C353(H353), C336(H336), C364(H364), C310(H310),
 C311(H311), C332(H332), C305(H305), C369(H369), C333(H333), C313(H313),
 C331(H331), C319(H319), C359(H359), C318(H318), C335(H335), C337(H337),
 C329(H329), C322(H322), C347(H347), C312(H312), C323(H323), C3A(H3A),
 C1A(H1AA), C338(H338), C341(H341), C317(H317), C354(H354), C11A(H11A),
 C10A(H10A), C2A(H2A), C6A(H6A), C340(H340), C9A(H9A), C450(H450), C451(H451),
 C350(H350), C351(H351), C3B(H3B), C2B(H2B), C1B(H1B), C6B(H6B), C11B(H11B),
 C10B(H10B), C9B(H9B)
7.c Fitted hexagon refined as free rotating group:
 C4B(C3B,C2B,C1B,C6B,C5B), C7B(C12B,C11B,C10B,C9B,C8B)
7.d Tetrahedral OH refined with riding coordinates:
 O1A(H1A), O1B(H1BA)
7.e Idealised Me refined with everything fixed:
 C14A(H14A,H14B,H14C), C15A(H15A,H15B,H15C), C14B(H14D,H14E,H14F), C15B(H15D,
 H15E,H15F)
;
_olex2_date_sample_data_collection 2022-07-28
_olex2_date_sample_submission 2022-07-28
_olex2_submission_original_sample_id 50_10_48b
_olex2_submission_special_instructions 'No special instructions were received'
_oxdiff_exptl_absorpt_empirical_details
;
Empirical correction (ABSPACK) includes:
- Absorption correction using spherical harmonics
- Frame scaling
- Detector area scaling
- B-factor correction
;
_oxdiff_exptl_absorpt_empirical_full_max 2.862
_oxdiff_exptl_absorpt_empirical_full_min 0.284

loop_
_space_group_symop_operation_xyz
'x, y, z'
'-x+1/2, y, -z+1/2'
'-x, -y, -z'
'x-1/2, -y, z-1/2'

loop_
_atom_site_label
_atom_site_type_symbol
_atom_site_fract_x
_atom_site_fract_y
_atom_site_fract_z
_atom_site_U_iso_or_equiv
_atom_site_adp_type
_atom_site_occupancy
_atom_site_site_symmetry_order
_atom_site_calc_flag
_atom_site_refinement_flags_posn
_atom_site_refinement_flags_adp
_atom_site_refinement_flags_occupancy
_atom_site_disorder_assembly
_atom_site_disorder_group
I308 I 0.3818(3) -0.3957(7) 0.7315(3) 0.094(3) Uani 0.4791 1 d D . P A 1
I303 I 0.5842(2) 0.9944(5) 0.3492(3) 0.0788(14) Uani 0.4839 1 d D . P B 1
I307 I 0.4383(3) -0.4669(4) 0.6248(3) 0.099(2) Uani 0.4791 1 d D . P A 1
I409 I 0.6118(6) 0.4877(7) 0.8607(5) 0.170(8) Uani 0.392 1 d D . P C 1
I411 I 0.6702(4) -0.4569(6) 0.9932(3) 0.217(9) Uani 0.47(3) 1 d D . P D 1
I412 I 0.77664(13) -0.4633(4) 1.1000(2) 0.081(2) Uani 0.47(3) 1 d D . P D 1
I306 I 0.70328(12) 0.0191(3) 0.50867(12) 0.0732(8) Uani 0.533(3) 1 d D . P E 1
I410 I 0.5007(4) 0.3448(11) 0.9003(3) 0.163(7) Uani 0.392 1 d D . P C 1
I302 I 0.8586(2) 0.8893(5) 0.7271(3) 0.0944(19) Uani 0.4733 1 d D . P F 1
I304 I 0.4858(3) 0.8290(7) 0.3955(4) 0.134(5) Uani 0.4839 1 d D . P B 1
I305 I 0.80005(11) 0.0972(2) 0.61509(12) 0.0802(8) Uani 0.533(3) 1 d D . P E 1
I301 I 0.93025(18) 0.9953(3) 0.63584(14) 0.0831(11) Uani 0.4733 1 d D . P F 1
Zn34 Zn 0.4111(4) -0.3564(7) 0.6703(4) 0.069(3) Uani 0.4791 1 d D . P A 1
Zn45 Zn 0.5739(5) 0.3496(9) 0.8802(4) 0.084(9) Uani 0.392 1 d D . P C 1
Zn32 Zn 0.5538(3) 0.8493(7) 0.3695(3) 0.068(4) Uani 0.4839 1 d D . P B 1
Zn46 Zn 0.7060(6) -0.4029(7) 1.0614(5) 0.0866(8) Uani 0.47(3) 1 d D . P D 1
Zn31 Zn 0.8942(3) 0.8704(5) 0.6689(3) 0.078(3) Uani 0.4733 1 d D . P F 1
Zn33 Zn 0.7263(2) 0.1132(5) 0.5702(2) 0.0622(13) Uani 0.533(3) 1 d D . P E 1
N321 N 0.7300(4) 0.1894(7) 1.0400(3) 0.053(3) Uani 1 1 d . . . . .
N302 N 1.0170(4) 0.4831(7) 0.7210(4) 0.058(3) Uani 1 1 d . . . . .
N303 N 1.0731(4) 0.4002(8) 0.7012(4) 0.062(3) Uani 1 1 d . . . . .
N320 N 0.6905(4) 0.0586(7) 1.0218(4) 0.061(3) Uani 1 1 d . . . . .
N316 N 0.5372(4) 0.0227(8) 0.7290(4) 0.064(3) Uani 1 1 d . . . . .
N317 N 0.4578(4) -0.2569(9) 0.6869(4) 0.068(4) Uani 1 1 d D . . . .
N322 N 0.7493(4) 0.0589(7) 1.0770(3) 0.055(3) Uani 1 1 d . . . . .
N324 N 0.7097(5) -0.2640(8) 1.0585(4) 0.073(4) Uani 1 1 d D . . . .
N305 N 1.1608(5) 0.4205(8) 0.5958(4) 0.072(4) Uani 1 1 d . . . . .
N310 N 0.6874(4) 0.5642(7) 0.5054(4) 0.070(4) Uani 1 1 d . . . . .
N301 N 1.0447(5) 0.2332(9) 0.8190(4) 0.073(4) Uani 1 1 d . . . . .
N304 N 1.0478(5) 0.5322(9) 0.6668(4) 0.072(4) Uani 1 1 d . . . . .
C361 C 0.7540(4) 0.1437(8) 1.0688(4) 0.047(3) Uani 1 1 d . . . . .
N319 N 0.6142(5) 0.2822(8) 0.9225(4) 0.075(4) Uani 1 1 d D . . . .
N323 N 0.8607(4) 0.2828(7) 1.1392(4) 0.069(4) Uani 1 1 d . . . . .
N309 N 0.7221(4) 0.7016(7) 0.5209(4) 0.069(4) Uani 1 1 d . . . . .
N315 N 0.5670(4) -0.0250(8) 0.6745(4) 0.064(3) Uani 1 1 d . . . . .
N318 N 0.5670(5) 0.2668(8) 0.8302(4) 0.070(3) Uani 1 1 d D . . . .
N312 N 0.7184(5) 0.2485(9) 0.5552(5) 0.081(4) Uani 1 1 d D . . . .
N306 N 0.9404(5) 0.7721(11) 0.6798(6) 0.090(5) Uani 1 1 d D . . . .
N308 N 0.7436(4) 0.5745(8) 0.5617(4) 0.069(3) Uani 1 1 d . . . . .
N307 N 0.8504(5) 0.8045(8) 0.6248(5) 0.083(5) Uani 1 1 d D . . . .
N314 N 0.5930(5) 0.1057(9) 0.7104(4) 0.077(4) Uani 1 1 d . . . . .
N311 N 0.6008(5) 0.7816(9) 0.4082(4) 0.081(4) Uani 1 1 d D U . . .
C357 C 0.6689(5) 0.1917(9) 0.9852(4) 0.062(4) Uani 1 1 d . . . . .
C308 C 1.0209(5) 0.5404(9) 0.6918(5) 0.065(4) Uani 1 1 d . . . . .
C303 C 1.0442(5) 0.3497(9) 0.7572(4) 0.058(4) Uani 1 1 d . . . . .
C343 C 0.5410(5) -0.0330(10) 0.7000(4) 0.058(3) Uani 1 1 d . . . . .
O2A O 0.2547(7) 0.0295(11) 0.6852(5) 0.087(5) Uani 0.7033 1 d D U P . .
C352 C 0.5657(6) 0.1527(9) 0.7660(5) 0.065(4) Uani 1 1 d D . . . .
C301 C 1.0680(5) 0.2151(11) 0.7915(6) 0.075(5) Uani 1 1 d . . . . .
H301 H 1.084904 0.162419 0.793698 0.090 Uiso 1 1 calc R U . . .
C360 C 0.6974(4) 0.1427(8) 1.0165(4) 0.052(3) Uani 1 1 d . . . . .
C370 C 0.7147(4) -0.0811(8) 1.0547(4) 0.052(3) Uani 1 1 d . . . . .
C316 C 0.9945(5) 0.6233(9) 0.6893(5) 0.066(4) Uani 1 1 d . . . . .
C363 C 0.7912(4) 0.1948(8) 1.0940(4) 0.053(3) Uani 1 1 d . . . . .
C309 C 1.1040(5) 0.4456(9) 0.6465(5) 0.066(4) Uani 1 1 d . . . . .
C372 C 0.7326(5) -0.2180(10) 1.0880(4) 0.064(4) Uani 1 1 d . . . . .
H372 H 0.747241 -0.249215 1.110904 0.077 Uiso 1 1 calc R U . . .
C344 C 0.5653(5) 0.0928(10) 0.7329(5) 0.065(4) Uani 1 1 d . . . . .
C306 C 1.0446(5) 0.4132(9) 0.7233(4) 0.059(4) Uani 1 1 d . . . . .
C302 C 1.0676(5) 0.2735(10) 0.7590(5) 0.065(4) Uani 1 1 d . . . . .
H302 H 1.083327 0.259754 0.738983 0.079 Uiso 1 1 calc R U . . .
C362 C 0.7189(5) 0.0166(8) 1.0506(4) 0.057(3) Uani 1 1 d . . . . .
C325 C 0.6921(6) 0.6483(10) 0.5007(5) 0.070(4) Uani 1 1 d . . . . .
C355 C 0.6501(6) 0.3168(10) 0.9436(5) 0.074(5) Uani 1 1 d . . . . .
H355 H 0.657510 0.375051 0.936731 0.089 Uiso 1 1 calc R U . . .
C345 C 0.5133(5) -0.1148(9) 0.6967(4) 0.057(3) Uani 1 1 d . . . . .
O3A O 0.3919(5) 0.0727(10) 0.7666(5) 0.085(5) Uani 0.7033 1 d D U P . .
C348 C 0.4634(5) -0.2072(10) 0.7211(5) 0.063(4) Uani 1 1 d . . . . .
H348 H 0.448740 -0.222512 0.741734 0.076 Uiso 1 1 calc R U . . .
C334 C 0.7153(5) 0.4305(10) 0.5432(5) 0.065(4) Uani 1 1 d . . . . .
C367 C 0.8187(5) 0.1498(9) 1.1237(5) 0.071(5) Uani 1 1 d . . . . .
H367 H 0.814367 0.088625 1.128588 0.085 Uiso 1 1 calc R U . . .
C358 C 0.6328(6) 0.1504(9) 0.9622(5) 0.081(6) Uani 1 1 d . . . . .
H358 H 0.627550 0.089063 0.965753 0.098 Uiso 1 1 calc R U . . .
C371 C 0.7366(5) -0.1282(10) 1.0874(5) 0.070(4) Uani 1 1 d . . . . .
H371 H 0.754227 -0.098029 1.109203 0.084 Uiso 1 1 calc R U . . .
C349 C 0.4902(6) -0.1359(10) 0.7249(5) 0.070(4) Uani 1 1 d . . . . .
H349 H 0.493063 -0.099485 0.747963 0.084 Uiso 1 1 calc R U . . .
C315 C 0.9683(6) 0.6410(11) 0.7155(6) 0.079(5) Uani 1 1 d . . . . .
H315 H 0.968605 0.603163 0.737697 0.095 Uiso 1 1 calc R U . . .
O1A O 0.2905(5) 0.2408(12) 0.8061(5) 0.093(6) Uani 0.7033 1 d D U P . .
H1A H 0.263718 0.238009 0.797112 0.140 Uiso 0.7033 1 calc R U P . .
C356 C 0.6777(5) 0.2762(9) 0.9746(4) 0.065(4) Uani 1 1 d . . . . .
H356 H 0.702670 0.306548 0.988578 0.078 Uiso 1 1 calc R U . . .
C324 C 0.7472(6) 0.6606(10) 0.5522(5) 0.072(4) Uani 1 1 d . . . . .
C365 C 0.8334(6) 0.3238(9) 1.1094(6) 0.082(6) Uani 1 1 d . . . . .
H365 H 0.837821 0.384757 1.104097 0.098 Uiso 1 1 calc R U . . .
N313 N 0.6778(7) 0.0925(12) 0.6026(6) 0.104(6) Uani 1 1 d D . . . .
C339 C 0.6230(6) 0.0621(13) 0.6528(5) 0.077(5) Uani 1 1 d . . . . .
C368 C 0.6879(6) -0.2199(10) 1.0280(5) 0.072(5) Uani 1 1 d . . . . .
H368 H 0.670473 -0.252262 1.006810 0.087 Uiso 1 1 calc R U . . .
C307 C 1.0728(5) 0.4620(11) 0.6733(4) 0.065(4) Uani 1 1 d . . . . .
C314 C 0.9404(6) 0.7166(11) 0.7092(5) 0.077(5) Uani 1 1 d . . . . .
H314 H 0.921356 0.726950 0.726843 0.093 Uiso 1 1 calc R U . . .
C304 C 1.0183(7) 0.3654(13) 0.7838(5) 0.086(6) Uani 1 1 d . . . . .
H304 H 1.000040 0.416135 0.781461 0.103 Uiso 1 1 calc R U . . .
C366 C 0.8534(6) 0.1974(9) 1.1467(5) 0.082(6) Uani 1 1 d . . . . .
H366 H 0.872243 0.168159 1.168028 0.098 Uiso 1 1 calc R U . . .
C346 C 0.5090(6) -0.1698(11) 0.6632(5) 0.078(5) Uani 1 1 d . . . . .
H346 H 0.524970 -0.158995 0.643031 0.094 Uiso 1 1 calc R U . . .
C320 C 0.7892(5) 0.7997(10) 0.5699(6) 0.076(5) Uani 1 1 d . . . . .
H320 H 0.771490 0.828882 0.547894 0.092 Uiso 1 1 calc R U . . .
C326 C 0.7145(6) 0.5274(9) 0.5349(5) 0.067(4) Uani 1 1 d . . . . .
C328 C 0.6652(6) 0.7834(11) 0.4597(6) 0.087(5) Uani 1 1 d . U . . .
H328 H 0.688327 0.816669 0.475052 0.105 Uiso 1 1 calc R U . . .
C7A C 0.3233(5) 0.0473(9) 0.7253(6) 0.060(5) Uani 0.7033 1 d D U P . .
C330 C 0.5980(7) 0.6937(10) 0.4162(6) 0.103(7) Uani 1 1 d . U . . .
H330 H 0.573984 0.661528 0.401620 0.124 Uiso 1 1 calc R U . . .
C353 C 0.5339(7) 0.1571(14) 0.7855(7) 0.095(6) Uani 1 1 d . . . . .
H353 H 0.508981 0.121268 0.776630 0.114 Uiso 1 1 calc R U . . .
C336 C 0.6940(6) 0.2795(12) 0.5246(6) 0.083(5) Uani 1 1 d . . . . .
H336 H 0.676614 0.239678 0.506601 0.099 Uiso 1 1 calc R U . . .
C321 C 0.7831(5) 0.7122(9) 0.5779(5) 0.069(4) Uani 1 1 d . . . . .
C327 C 0.6612(6) 0.6966(10) 0.4666(5) 0.078(5) Uani 1 1 d . U . . .
C364 C 0.7988(5) 0.2788(10) 1.0861(6) 0.079(5) Uani 1 1 d . . . . .
H364 H 0.780610 0.308207 1.064455 0.095 Uiso 1 1 calc R U . . .
C310 C 1.1380(7) 0.3927(13) 0.6570(6) 0.095(6) Uani 1 1 d . . . . .
H310 H 1.143717 0.363127 0.682049 0.115 Uiso 1 1 calc R U . . .
C311 C 1.1651(7) 0.3820(14) 0.6298(7) 0.103(7) Uani 1 1 d . . . . .
H311 H 1.188895 0.342525 0.637240 0.123 Uiso 1 1 calc R U . . .
C332 C 0.7410(8) 0.3033(11) 0.5816(6) 0.092(6) Uani 1 1 d . . . . .
H332 H 0.758648 0.279737 0.605169 0.110 Uiso 1 1 calc R U . . .
C342 C 0.5929(6) 0.0450(11) 0.6811(5) 0.078(5) Uani 1 1 d . . . . .
C305 C 1.0199(7) 0.3030(12) 0.8151(6) 0.089(6) Uani 1 1 d . . . . .
H305 H 1.002041 0.312592 0.833872 0.107 Uiso 1 1 calc R U . . .
C369 C 0.6891(6) -0.1292(10) 1.0251(5) 0.075(5) Uani 1 1 d . . . . .
H369 H 0.672237 -0.099796 1.002641 0.090 Uiso 1 1 calc R U . . .
C333 C 0.7395(7) 0.3932(10) 0.5759(6) 0.094(6) Uani 1 1 d . . . . .
H333 H 0.756206 0.430444 0.595630 0.113 Uiso 1 1 calc R U . . .
C313 C 1.0968(6) 0.4874(14) 0.6095(5) 0.086(5) Uani 1 1 d . . . . .
H313 H 1.072657 0.525411 0.600984 0.103 Uiso 1 1 calc R U . . .
C331 C 0.6285(7) 0.6467(12) 0.4451(6) 0.094(6) Uani 1 1 d . U . . .
H331 H 0.626310 0.584471 0.449098 0.112 Uiso 1 1 calc R U . . .
C319 C 0.8229(6) 0.8451(11) 0.5959(6) 0.082(5) Uani 1 1 d . . . . .
H319 H 0.825913 0.907306 0.592480 0.099 Uiso 1 1 calc R U . . .
C359 C 0.6049(7) 0.1992(11) 0.9343(6) 0.093(6) Uani 1 1 d . . . . .
H359 H 0.577739 0.173689 0.922524 0.111 Uiso 1 1 calc R U . . .
C318 C 0.9658(8) 0.7553(14) 0.6563(8) 0.112(8) Uani 1 1 d . . . . .
H318 H 0.964855 0.795278 0.634684 0.135 Uiso 1 1 calc R U . . .
C335 C 0.6913(7) 0.3738(11) 0.5159(6) 0.084(5) Uani 1 1 d . . . . .
H335 H 0.673587 0.395751 0.492024 0.101 Uiso 1 1 calc R U . . .
C4A C 0.3207(7) 0.1457(8) 0.7155(5) 0.065(5) Uani 0.7033 1 d D U P . .
C337 C 0.6431(8) 0.0413(16) 0.5915(7) 0.104(7) Uani 1 1 d . . . . .
H337 H 0.636866 0.017971 0.565199 0.125 Uiso 1 1 calc R U . . .
C8A C 0.2900(7) -0.0100(10) 0.7093(6) 0.075(6) Uani 0.7033 1 d D U P . .
C329 C 0.6355(6) 0.8239(12) 0.4301(6) 0.089(5) Uani 1 1 d . U . . .
H329 H 0.639574 0.884933 0.424669 0.107 Uiso 1 1 calc R U . . .
C322 C 0.8098(7) 0.6695(10) 0.6089(6) 0.108(9) Uani 1 1 d . . . . .
H322 H 0.805553 0.609404 0.615653 0.130 Uiso 1 1 calc R U . . .
C347 C 0.4807(7) -0.2399(12) 0.6605(7) 0.089(6) Uani 1 1 d . . . . .
H347 H 0.477793 -0.278159 0.638065 0.106 Uiso 1 1 calc R U . . .
C312 C 1.1257(7) 0.4716(14) 0.5860(6) 0.092(6) Uani 1 1 d . . . . .
H312 H 1.120494 0.499252 0.560592 0.111 Uiso 1 1 calc R U . . .
C323 C 0.8431(8) 0.7205(12) 0.6294(7) 0.127(11) Uani 1 1 d . . . . .
H323 H 0.863405 0.690699 0.649521 0.153 Uiso 1 1 calc R U . . .
C3A C 0.3253(6) 0.1716(9) 0.6776(5) 0.066(6) Uani 0.7033 1 d D U P . .
H3A H 0.329189 0.128072 0.658572 0.079 Uiso 0.7033 1 calc R U P . .
C5A C 0.3139(8) 0.2094(10) 0.7436(5) 0.082(7) Uani 0.7033 1 d D U P . .
C1A C 0.3186(6) 0.3248(11) 0.6959(6) 0.075(7) Uani 0.7033 1 d D U P . .
H1AA H 0.318740 0.386199 0.689344 0.090 Uiso 0.7033 1 calc R U P . .
C12A C 0.3603(6) 0.0144(9) 0.7501(6) 0.074(6) Uani 0.7033 1 d D U P . .
C338 C 0.6154(8) 0.0206(14) 0.6168(7) 0.101(7) Uani 1 1 d . . . . .
H338 H 0.592358 -0.020527 0.609367 0.121 Uiso 1 1 calc R U . . .
C341 C 0.6816(11) 0.137(2) 0.6341(10) 0.158(14) Uani 1 1 d . . . . .
H341 H 0.702555 0.183519 0.639245 0.189 Uiso 1 1 calc R U . . .
C317 C 0.9951(8) 0.6838(14) 0.6589(7) 0.108(7) Uani 1 1 d . . . . .
H317 H 1.014117 0.677483 0.640953 0.130 Uiso 1 1 calc R U . . .
C354 C 0.5352(7) 0.2123(13) 0.8186(7) 0.097(6) Uani 1 1 d . . . . .
H354 H 0.512336 0.209563 0.832802 0.116 Uiso 1 1 calc R U . . .
C11A C 0.3645(8) -0.0755(10) 0.7581(7) 0.091(7) Uani 0.7033 1 d D U P . .
H11A H 0.389987 -0.098275 0.774753 0.110 Uiso 0.7033 1 calc R U P . .
C10A C 0.3311(7) -0.1317(12) 0.7415(7) 0.094(8) Uani 0.7033 1 d D U P . .
H10A H 0.333745 -0.193621 0.746984 0.113 Uiso 0.7033 1 calc R U P . .
C2A C 0.3244(7) 0.2616(10) 0.6678(6) 0.069(6) Uani 0.7033 1 d D U P . .
H2A H 0.327605 0.279718 0.642040 0.083 Uiso 0.7033 1 calc R U P . .
C6A C 0.3127(7) 0.2996(10) 0.7331(6) 0.088(7) Uani 0.7033 1 d D U P . .
H6A H 0.307822 0.343455 0.751660 0.106 Uiso 0.7033 1 calc R U P . .
C340 C 0.6559(8) 0.1205(18) 0.6616(7) 0.121(9) Uani 1 1 d . . . . .
H340 H 0.661534 0.150332 0.686528 0.145 Uiso 1 1 calc R U . . .
C9A C 0.2941(8) -0.1003(12) 0.7172(7) 0.095(8) Uani 0.7033 1 d D U P . .
H9A H 0.271491 -0.140028 0.705934 0.114 Uiso 0.7033 1 calc R U P . .
C14A C 0.2178(9) -0.025(2) 0.6704(9) 0.102(10) Uani 0.7033 1 d D U P . .
H14A H 0.224287 -0.065133 0.650077 0.153 Uiso 0.7033 1 calc . U P . .
H14B H 0.193250 0.013341 0.658708 0.153 Uiso 0.7033 1 calc . U P . .
H14C H 0.210621 -0.059116 0.692383 0.153 Uiso 0.7033 1 calc . U P . .
C13A C 0.3121(10) 0.1795(13) 0.7854(6) 0.099(9) Uani 0.7033 1 d D U P . .
H13A H 0.296968 0.121468 0.783845 0.119 Uiso 0.7033 1 calc R U P . .
H13B H 0.341962 0.170536 0.800732 0.119 Uiso 0.7033 1 calc R U P . .
C450 C 0.5792(18) 0.297(2) 0.7969(10) 0.084(5) Uani 0.36(2) 1 d D . P C 2
H450 H 0.589347 0.356591 0.796817 0.101 Uiso 0.36(2) 1 calc R U P C 2
C451 C 0.5776(18) 0.245(2) 0.7624(11) 0.084(5) Uani 0.36(2) 1 d D . P C 2
H451 H 0.583972 0.268256 0.738569 0.101 Uiso 0.36(2) 1 calc R U P C 2
C15A C 0.4298(8) 0.039(3) 0.7907(13) 0.150(16) Uani 0.7033 1 d D U P . .
H15A H 0.447019 0.008465 0.774060 0.225 Uiso 0.7033 1 calc . U P . .
H15B H 0.422213 -0.003113 0.809965 0.225 Uiso 0.7033 1 calc . U P . .
H15C H 0.446743 0.087987 0.804992 0.225 Uiso 0.7033 1 calc . U P . .
I403 I 0.5860(4) 0.9921(5) 0.3582(4) 0.119(4) Uani 0.4669 1 d D . P B 2
Zn42 Zn 0.5512(3) 0.8424(8) 0.3684(3) 0.088(5) Uani 0.4669 1 d D . P B 2
I404 I 0.4851(2) 0.8299(8) 0.3980(4) 0.120(4) Uani 0.4669 1 d D . P B 2
I309 I 0.6054(3) 0.4927(5) 0.8660(3) 0.0838(19) Uani 0.4367 1 d D . P C 2
Zn35 Zn 0.5714(4) 0.3462(7) 0.8808(3) 0.063(6) Uani 0.4367 1 d D . P C 2
I310 I 0.49903(19) 0.3279(8) 0.9014(3) 0.099(2) Uani 0.4367 1 d D . P C 2
I406 I 0.6809(4) 0.0344(4) 0.4932(3) 0.187(5) Uani 0.440(3) 1 d D . P E 2
Zn43 Zn 0.7126(4) 0.1101(6) 0.5584(4) 0.145(7) Uani 0.440(3) 1 d D . P E 2
I405 I 0.7872(3) 0.0675(5) 0.5977(4) 0.218(5) Uani 0.440(3) 1 d D . P E 2
I408 I 0.3832(2) -0.3827(6) 0.7426(3) 0.083(2) Uani 0.4738 1 d D . P A 2
Zn44 Zn 0.4087(4) -0.3523(7) 0.6788(4) 0.064(3) Uani 0.4738 1 d D . P A 2
I407 I 0.4337(3) -0.4721(5) 0.6364(4) 0.125(4) Uani 0.4738 1 d D . P A 2
I401 I 0.9343(2) 0.9762(3) 0.6180(2) 0.141(3) Uani 0.4935 1 d D . P F 2
Zn41 Zn 0.8985(3) 0.8746(7) 0.6621(3) 0.089(4) Uani 0.4935 1 d D . P F 2
I402 I 0.8684(3) 0.9101(5) 0.7223(3) 0.126(3) Uani 0.4935 1 d D . P F 2
I312 I 0.7782(3) -0.4553(5) 1.0933(4) 0.193(6) Uani 0.53(3) 1 d D . P D 2
Zn36 Zn 0.7041(5) -0.4028(6) 1.0595(5) 0.0866(8) Uani 0.53(3) 1 d D . P D 2
I311 I 0.67195(14) -0.4629(4) 0.99141(15) 0.086(2) Uani 0.53(3) 1 d D . P D 2
I509 I 0.5901(11) 0.4914(11) 0.8638(10) 0.201(19) Uani 0.1712 1 d . . P C 3
Zn55 Zn 0.5639(18) 0.346(3) 0.8709(11) 0.113(15) Uani 0.1712 1 d . . P C 3
I510 I 0.4980(11) 0.337(2) 0.9014(6) 0.28(2) Uani 0.1712 1 d . . P C 3
I506 I 0.6413(17) 0.052(4) 0.4854(15) 0.080 Uiso 0.026(2) 1 d . U P E 3
I505 I 0.7629(17) 0.054(4) 0.5684(15) 0.080 Uiso 0.026(2) 1 d . U P E 3
Zn53 Zn 0.678(3) 0.114(8) 0.5429(10) 0.080 Uiso 0.026(2) 1 d D U P E 3
I507 I 0.9105(10) 0.479(2) 1.1464(10) 0.080 Uiso 0.0471 1 d . U P G 3
I508 I 0.8609(12) 0.393(2) 1.2477(10) 0.080 Uiso 0.0471 1 d . U P G 3
Zn54 Zn 0.882(2) 0.358(4) 1.1836(18) 0.080 Uiso 0.0471 1 d . U P G 3
I503 I 0.5630(11) 0.988(2) 0.3720(10) 0.080 Uiso 0.0492 1 d D U P B 3
Zn52 Zn 0.5330(16) 0.835(3) 0.3838(19) 0.080 Uiso 0.0492 1 d D U P B 3
I504 I 0.4667(11) 0.795(2) 0.4099(8) 0.080 Uiso 0.0492 1 d D U P B 3
I501 I 0.9030(14) 0.990(3) 0.6467(11) 0.080 Uiso 0.0332 1 d D U P F 3
I502 I 0.8765(15) 0.892(3) 0.7470(9) 0.080 Uiso 0.0332 1 d D U P F 3
Zn51 Zn 0.8856(8) 0.845(2) 0.6795(7) 0.080 Uiso 0.0332 1 d D U P F 3
C350 C 0.6042(9) 0.2501(19) 0.8175(8) 0.084(5) Uani 0.64(2) 1 d D . P C 1
H350 H 0.630453 0.274526 0.832133 0.101 Uiso 0.64(2) 1 calc R U P C 1
C351 C 0.6056(9) 0.1980(19) 0.7835(8) 0.084(5) Uani 0.64(2) 1 d D . P C 1
H351 H 0.631010 0.192997 0.772888 0.101 Uiso 0.64(2) 1 calc R U P C 1
C801 C 0.8324(17) 0.310(3) 0.4077(12) 0.137(19) Uani 0.3434 1 d D U P H 2
H80A H 0.836701 0.372029 0.399681 0.164 Uiso 0.3434 1 calc R U P H 2
H80B H 0.814297 0.311106 0.428071 0.164 Uiso 0.3434 1 calc R U P H 2
C806 C 0.8096(15) 0.256(4) 0.3713(13) 0.16(2) Uani 0.3434 1 d D U P H 2
H80C H 0.803804 0.194996 0.379812 0.187 Uiso 0.3434 1 calc R U P H 2
H80D H 0.781461 0.283997 0.359605 0.187 Uiso 0.3434 1 calc R U P H 2
C805 C 0.8376(18) 0.251(4) 0.3397(10) 0.16(2) Uani 0.3434 1 d D U P H 2
H80E H 0.823271 0.212105 0.317675 0.190 Uiso 0.3434 1 calc R U P H 2
H80F H 0.839926 0.311287 0.328632 0.190 Uiso 0.3434 1 calc R U P H 2
C804 C 0.8832(18) 0.215(3) 0.3567(13) 0.15(2) Uani 0.3434 1 d D U P H 2
H80G H 0.881313 0.151762 0.363402 0.183 Uiso 0.3434 1 calc R U P H 2
H80H H 0.901024 0.220480 0.336243 0.183 Uiso 0.3434 1 calc R U P H 2
C803 C 0.9052(15) 0.267(4) 0.3941(13) 0.15(2) Uani 0.3434 1 d D U P H 2
H80I H 0.910817 0.328512 0.386791 0.180 Uiso 0.3434 1 calc R U P H 2
H80J H 0.933351 0.238471 0.405635 0.180 Uiso 0.3434 1 calc R U P H 2
C802 C 0.8765(18) 0.267(4) 0.4253(9) 0.14(2) Uani 0.3434 1 d D U P H 2
H80K H 0.891123 0.301084 0.449068 0.171 Uiso 0.3434 1 calc R U P H 2
H80L H 0.872139 0.205533 0.433738 0.171 Uiso 0.3434 1 calc R U P H 2
C811 C 0.583(3) 0.211(5) 0.4533(18) 0.12(2) Uani 0.1878 1 d D U P I 1
H81A H 0.573093 0.258759 0.433652 0.142 Uiso 0.1878 1 calc R U P I 1
H81B H 0.614320 0.202111 0.455251 0.142 Uiso 0.1878 1 calc R U P I 1
C810 C 0.559(3) 0.124(6) 0.4391(14) 0.13(2) Uani 0.1878 1 d D U P I 1
H81C H 0.527014 0.135258 0.434419 0.152 Uiso 0.1878 1 calc R U P I 1
H81D H 0.565692 0.105777 0.413519 0.152 Uiso 0.1878 1 calc R U P I 1
C809 C 0.571(3) 0.049(5) 0.470(2) 0.13(2) Uani 0.1878 1 d D U P I 1
H80M H 0.601509 0.033430 0.472116 0.150 Uiso 0.1878 1 calc R U P I 1
H80N H 0.553014 -0.003984 0.460552 0.150 Uiso 0.1878 1 calc R U P I 1
C808 C 0.563(3) 0.077(5) 0.5109(17) 0.12(2) Uani 0.1878 1 d D U P I 1
H80O H 0.572778 0.029600 0.530473 0.146 Uiso 0.1878 1 calc R U P I 1
H80P H 0.531642 0.087051 0.509311 0.146 Uiso 0.1878 1 calc R U P I 1
C807 C 0.588(2) 0.164(5) 0.5248(14) 0.12(2) Uani 0.1878 1 d D U P I 1
H80Q H 0.581909 0.182044 0.550822 0.141 Uiso 0.1878 1 calc R U P I 1
H80R H 0.619373 0.152789 0.528304 0.141 Uiso 0.1878 1 calc R U P I 1
C812 C 0.574(3) 0.239(5) 0.494(2) 0.12(2) Uani 0.1878 1 d D U P I 1
H81E H 0.591067 0.293203 0.503448 0.150 Uiso 0.1878 1 calc R U P I 1
H81F H 0.543266 0.252057 0.491794 0.150 Uiso 0.1878 1 calc R U P I 1
C4B C 0.7392(17) 0.240(2) 0.7635(15) 0.091(11) Uani 0.1925 1 d DG U P J -1
C3B C 0.7231(18) 0.169(3) 0.7819(14) 0.080(13) Uani 0.1925 1 d DG U P J -1
H3B H 0.705116 0.179365 0.800453 0.096 Uiso 0.1925 1 calc R U P J -1
C2B C 0.733(2) 0.082(2) 0.7733(16) 0.078(14) Uani 0.1925 1 d G U P J -1
H2B H 0.722539 0.033592 0.785841 0.094 Uiso 0.1925 1 calc R U P J -1
C1B C 0.760(3) 0.067(2) 0.7462(18) 0.085(14) Uani 0.1925 1 d G U P J -1
H1B H 0.766941 0.007563 0.740236 0.102 Uiso 0.1925 1 calc R U P J -1
C6B C 0.776(2) 0.138(3) 0.7278(16) 0.087(13) Uani 0.1925 1 d DG U P J -1
H6B H 0.793921 0.127308 0.709242 0.105 Uiso 0.1925 1 calc R U P J -1
C5B C 0.7655(16) 0.224(3) 0.7364(14) 0.094(12) Uani 0.1925 1 d DG U P J -1
C7B C 0.7288(14) 0.332(3) 0.7743(13) 0.102(13) Uani 0.1925 1 d DG U P J -1
C12B C 0.7560(14) 0.379(3) 0.8045(13) 0.101(14) Uani 0.1925 1 d DG U P J -1
C11B C 0.7436(19) 0.461(3) 0.8164(13) 0.102(15) Uani 0.1925 1 d DG U P J -1
H11B H 0.762168 0.492992 0.837086 0.122 Uiso 0.1925 1 calc R U P J -1
C10B C 0.704(2) 0.497(3) 0.7981(16) 0.103(16) Uani 0.1925 1 d DG U P J -1
H10B H 0.695398 0.553846 0.806267 0.123 Uiso 0.1925 1 calc R U P J -1
C9B C 0.6767(16) 0.451(3) 0.7679(15) 0.108(16) Uani 0.1925 1 d DG U P J -1
H9B H 0.649596 0.475626 0.755402 0.129 Uiso 0.1925 1 calc R U P J -1
C8B C 0.6892(13) 0.368(3) 0.7560(12) 0.109(15) Uani 0.1925 1 d DG U P J -1
O3B O 0.7937(18) 0.335(4) 0.8205(18) 0.107(16) Uani 0.1925 1 d D U P J -1
O2B O 0.6630(18) 0.321(4) 0.7262(17) 0.125(18) Uani 0.1925 1 d D U P J -1
C816 C 0.579(3) 0.462(5) 0.691(2) 0.19(3) Uani 0.2575 1 d D U P K -2
H81G H 0.554409 0.419854 0.684068 0.230 Uiso 0.2575 1 calc R U P K -2
H81H H 0.595566 0.458850 0.669204 0.230 Uiso 0.2575 1 calc R U P K -2
C815 C 0.608(3) 0.434(4) 0.730(3) 0.18(3) Uani 0.2575 1 d D U P K -2
H81I H 0.590926 0.428924 0.750950 0.219 Uiso 0.2575 1 calc R U P K -2
H81J H 0.620662 0.374025 0.726944 0.219 Uiso 0.2575 1 calc R U P K -2
C814 C 0.646(2) 0.499(5) 0.744(3) 0.19(3) Uani 0.2575 1 d D U P K -2
H81K H 0.661562 0.482025 0.770870 0.225 Uiso 0.2575 1 calc R U P K -2
H81L H 0.665898 0.496216 0.725633 0.225 Uiso 0.2575 1 calc R U P K -2
C813 C 0.629(3) 0.595(5) 0.745(3) 0.19(3) Uani 0.2575 1 d D U P K -2
H81M H 0.654593 0.635748 0.750682 0.230 Uiso 0.2575 1 calc R U P K -2
H81N H 0.614027 0.600944 0.767622 0.230 Uiso 0.2575 1 calc R U P K -2
C818 C 0.599(3) 0.623(4) 0.706(3) 0.20(3) Uani 0.2575 1 d D U P K -2
H81O H 0.615644 0.628277 0.685198 0.236 Uiso 0.2575 1 calc R U P K -2
H81P H 0.586555 0.682223 0.710176 0.236 Uiso 0.2575 1 calc R U P K -2
C817 C 0.562(2) 0.556(5) 0.693(3) 0.20(3) Uani 0.2575 1 d D U P K -2
H81Q H 0.544589 0.574212 0.667184 0.240 Uiso 0.2575 1 calc R U P K -2
H81R H 0.542589 0.557500 0.712864 0.240 Uiso 0.2575 1 calc R U P K -2
C14B C 0.626(3) 0.364(7) 0.703(3) 0.14(3) Uani 0.1925 1 d D U P J -1
H14D H 0.632237 0.380705 0.676863 0.208 Uiso 0.1925 1 calc . U P L -1
H14E H 0.619170 0.417263 0.716564 0.208 Uiso 0.1925 1 calc . U P M -1
H14F H 0.601166 0.323253 0.698489 0.208 Uiso 0.1925 1 calc . U P N -1
C15B C 0.822(3) 0.369(9) 0.855(3) 0.14(3) Uani 0.1925 1 d D U P J -1
H15D H 0.824764 0.433667 0.852634 0.207 Uiso 0.1925 1 calc . U P O -1
H15E H 0.850651 0.341508 0.858187 0.207 Uiso 0.1925 1 calc . U P P -1
H15F H 0.810132 0.355936 0.878842 0.207 Uiso 0.1925 1 calc . U P Q -1
C13B C 0.781(2) 0.301(4) 0.715(2) 0.106(17) Uani 0.1925 1 d D U P J -1
H13C H 0.790635 0.350921 0.733548 0.127 Uiso 0.1925 1 calc R U P J -1
H13D H 0.806060 0.282474 0.703353 0.127 Uiso 0.1925 1 calc R U P J -1
O1B O 0.746(3) 0.329(6) 0.684(2) 0.14(3) Uani 0.1925 1 d D U P J -1
H1BA H 0.723381 0.302359 0.685857 0.203 Uiso 0.1925 1 calc R U P J -1

loop_
_atom_site_aniso_label
_atom_site_aniso_U_11
_atom_site_aniso_U_22
_atom_site_aniso_U_33
_atom_site_aniso_U_23
_atom_site_aniso_U_13
_atom_site_aniso_U_12
I308 0.102(4) 0.057(2) 0.106(5) 0.032(3) -0.016(3) -0.0059(18)
I303 0.090(3) 0.043(2) 0.081(3) 0.0042(16) -0.034(2) 0.0110(16)
I307 0.101(3) 0.0359(18) 0.138(6) -0.033(2) -0.023(3) -0.0038(19)
I409 0.266(17) 0.047(5) 0.132(10) 0.026(5) -0.112(9) -0.052(7)
I411 0.42(2) 0.085(5) 0.199(10) -0.084(5) 0.186(13) -0.111(8)
I412 0.065(3) 0.033(2) 0.140(5) -0.0226(17) 0.009(2) 0.0047(14)
I306 0.0995(17) 0.0416(12) 0.0897(17) -0.0100(11) 0.0453(14) -0.0129(11)
I410 0.201(11) 0.226(13) 0.064(4) 0.030(5) 0.033(6) 0.154(9)
I302 0.0684(18) 0.065(4) 0.136(4) -0.042(3) -0.010(2) 0.003(2)
I304 0.184(10) 0.111(6) 0.100(6) 0.008(5) 0.011(6) 0.040(6)
I305 0.0805(14) 0.0415(16) 0.116(2) 0.0118(13) 0.0140(13) 0.0070(11)
I301 0.093(2) 0.0360(17) 0.108(3) 0.0051(15) -0.0089(19) 0.0059(14)
Zn34 0.076(6) 0.021(3) 0.097(7) -0.003(3) -0.014(4) -0.010(3)
Zn45 0.137(15) 0.032(8) 0.050(15) -0.009(7) -0.054(8) 0.023(7)
Zn32 0.087(6) 0.043(5) 0.073(7) -0.019(4) 0.013(5) 0.002(4)
Zn46 0.122(2) 0.0265(10) 0.118(2) -0.0167(11) 0.0390(17) -0.0070(11)
Zn31 0.076(6) 0.024(4) 0.113(6) -0.017(4) -0.031(4) 0.010(3)
Zn33 0.070(2) 0.041(3) 0.082(3) 0.000(2) 0.031(2) -0.0059(19)
N321 0.061(7) 0.028(5) 0.065(7) 0.004(5) 0.000(5) 0.011(5)
N302 0.067(7) 0.022(5) 0.072(7) 0.004(5) -0.016(6) 0.012(5)
N303 0.070(8) 0.044(7) 0.061(7) -0.004(6) -0.013(6) 0.002(6)
N320 0.067(7) 0.031(6) 0.069(7) -0.012(5) -0.019(6) -0.003(5)
N316 0.081(8) 0.039(6) 0.070(8) 0.002(6) 0.014(6) -0.002(6)
N317 0.061(7) 0.058(8) 0.070(8) -0.002(6) -0.022(6) 0.004(6)
N322 0.074(7) 0.032(6) 0.055(6) -0.004(5) 0.001(5) 0.001(5)
N324 0.092(10) 0.037(7) 0.086(9) -0.004(6) 0.007(8) 0.004(6)
N305 0.097(10) 0.037(7) 0.079(9) 0.004(6) 0.014(7) 0.003(6)
N310 0.084(9) 0.029(6) 0.084(9) -0.006(6) -0.015(7) 0.005(6)
N301 0.083(9) 0.061(8) 0.063(8) 0.012(6) -0.011(7) 0.016(7)
N304 0.073(8) 0.056(8) 0.074(8) -0.018(7) -0.012(7) 0.004(7)
C361 0.055(7) 0.024(6) 0.055(7) -0.014(5) -0.001(6) 0.002(5)
N319 0.104(10) 0.031(6) 0.071(8) -0.012(6) -0.029(7) 0.014(6)
N323 0.075(8) 0.017(5) 0.095(9) -0.001(5) -0.027(7) 0.006(5)
N309 0.082(8) 0.031(6) 0.079(8) -0.012(6) -0.021(7) 0.003(6)
N315 0.073(8) 0.052(7) 0.069(8) -0.003(6) 0.018(6) -0.011(6)
N318 0.088(9) 0.045(7) 0.069(8) 0.007(6) -0.001(7) -0.001(6)
N312 0.104(11) 0.049(8) 0.089(10) 0.011(7) 0.021(9) 0.001(8)
N306 0.064(9) 0.075(11) 0.120(14) 0.008(10) -0.008(9) 0.018(8)
N308 0.079(8) 0.042(7) 0.075(8) -0.002(6) -0.007(7) 0.008(6)
N307 0.084(9) 0.033(7) 0.115(11) -0.016(7) -0.023(8) 0.011(6)
N314 0.108(11) 0.045(7) 0.078(9) -0.004(6) 0.016(8) -0.015(7)
N311 0.102(10) 0.043(7) 0.082(9) -0.013(6) -0.020(8) 0.002(7)
C357 0.075(9) 0.034(7) 0.065(8) -0.007(6) -0.017(7) 0.003(6)
C308 0.062(9) 0.033(7) 0.082(10) -0.011(7) -0.023(8) -0.007(6)
C303 0.065(8) 0.039(7) 0.057(8) -0.005(6) -0.020(7) 0.002(6)
C343 0.059(8) 0.047(8) 0.062(8) -0.015(7) 0.003(7) -0.012(6)
O2A 0.139(15) 0.055(9) 0.069(10) -0.017(8) 0.029(10) -0.042(10)
C352 0.087(11) 0.037(8) 0.069(9) -0.005(7) 0.012(8) -0.011(7)
C301 0.062(9) 0.051(9) 0.098(13) 0.017(9) -0.017(9) -0.002(7)
C360 0.056(7) 0.035(7) 0.058(8) 0.000(6) 0.000(6) -0.002(6)
C370 0.061(8) 0.029(6) 0.060(8) -0.012(6) -0.001(6) -0.005(5)
C316 0.075(10) 0.029(7) 0.081(10) 0.004(7) -0.017(8) 0.006(6)
C363 0.051(7) 0.032(7) 0.068(8) -0.005(6) -0.008(6) 0.002(5)
C309 0.086(11) 0.028(7) 0.077(10) 0.002(6) 0.005(8) 0.006(7)
C372 0.086(11) 0.040(8) 0.060(8) -0.011(6) -0.001(7) 0.001(7)
C344 0.072(10) 0.055(9) 0.069(9) -0.012(7) 0.019(8) -0.011(7)
C306 0.072(9) 0.036(7) 0.055(8) -0.012(6) -0.019(7) 0.007(6)
C302 0.076(10) 0.044(8) 0.068(9) 0.011(7) -0.003(7) 0.002(7)
C362 0.072(9) 0.027(6) 0.065(8) -0.003(6) -0.004(7) 0.001(6)
C325 0.088(11) 0.039(8) 0.074(10) -0.015(7) -0.002(8) -0.005(7)
C355 0.101(12) 0.031(7) 0.076(10) -0.005(7) -0.013(9) 0.011(7)
C345 0.072(9) 0.037(7) 0.055(8) -0.002(6) -0.002(7) 0.002(6)
O3A 0.098(12) 0.052(9) 0.114(13) 0.024(9) 0.041(10) 0.033(8)
C348 0.062(9) 0.044(8) 0.075(10) 0.007(7) -0.004(7) 0.004(6)
C334 0.078(10) 0.044(8) 0.068(9) -0.008(7) -0.001(8) 0.001(7)
C367 0.083(10) 0.021(6) 0.094(11) 0.001(7) -0.017(9) -0.007(6)
C358 0.095(12) 0.027(7) 0.091(11) 0.010(7) -0.052(9) -0.002(7)
C371 0.059(9) 0.049(9) 0.090(11) 0.004(8) -0.012(8) -0.001(7)
C349 0.083(11) 0.044(8) 0.076(10) -0.014(7) 0.001(8) -0.005(7)
C315 0.100(13) 0.046(9) 0.078(11) -0.003(8) -0.014(10) 0.019(9)
O1A 0.065(10) 0.087(12) 0.119(14) -0.051(11) 0.000(9) -0.013(9)
C356 0.085(10) 0.036(7) 0.062(8) -0.009(6) -0.017(7) 0.004(7)
C324 0.083(11) 0.042(8) 0.079(10) -0.018(7) -0.012(8) -0.002(7)
C365 0.087(11) 0.025(7) 0.112(13) 0.014(8) -0.030(10) -0.011(7)
N313 0.143(17) 0.070(11) 0.120(14) -0.006(10) 0.078(13) -0.004(11)
C339 0.084(12) 0.087(13) 0.063(9) -0.001(9) 0.023(8) -0.010(10)
C368 0.100(12) 0.036(8) 0.070(9) -0.015(7) -0.009(9) -0.010(8)
C307 0.071(9) 0.059(9) 0.053(8) -0.001(7) -0.017(7) 0.004(7)
C314 0.085(11) 0.055(10) 0.078(11) -0.008(8) -0.015(9) 0.009(8)
C304 0.112(15) 0.068(11) 0.072(11) 0.020(9) 0.008(10) 0.035(10)
C366 0.110(13) 0.020(6) 0.087(11) 0.005(7) -0.043(10) -0.001(7)
C346 0.099(13) 0.057(10) 0.078(11) -0.021(8) 0.019(9) -0.015(9)
C320 0.074(10) 0.041(8) 0.101(13) 0.008(8) -0.010(9) -0.005(7)
C326 0.085(11) 0.034(7) 0.074(10) 0.001(7) -0.004(8) 0.005(7)
C328 0.105(12) 0.042(8) 0.094(11) -0.015(8) -0.028(10) -0.009(8)
C7A 0.087(13) 0.024(9) 0.073(11) -0.001(8) 0.025(10) 0.000(8)
C330 0.126(14) 0.023(7) 0.125(14) -0.016(8) -0.056(11) 0.002(8)
C353 0.080(12) 0.091(14) 0.112(15) -0.044(12) 0.015(11) -0.021(10)
C336 0.080(11) 0.051(10) 0.115(15) -0.032(10) 0.014(11) -0.006(8)
C321 0.075(10) 0.036(7) 0.082(10) -0.018(7) -0.015(8) 0.003(7)
C327 0.103(12) 0.033(7) 0.080(10) -0.006(7) -0.023(9) 0.006(7)
C364 0.068(9) 0.034(8) 0.113(13) 0.009(8) -0.034(9) -0.001(7)
C310 0.121(16) 0.076(13) 0.095(13) 0.040(11) 0.035(12) 0.041(12)
C311 0.118(16) 0.078(13) 0.112(16) 0.057(12) 0.025(13) 0.043(12)
C332 0.142(18) 0.045(9) 0.078(11) -0.004(8) -0.002(11) 0.022(10)
C342 0.102(13) 0.055(10) 0.073(10) 0.001(8) 0.012(9) -0.013(9)
C305 0.120(16) 0.062(11) 0.085(12) 0.022(9) 0.023(11) 0.028(11)
C369 0.104(13) 0.037(8) 0.072(10) -0.005(7) -0.009(9) 0.001(8)
C333 0.127(16) 0.027(8) 0.113(15) 0.013(8) -0.012(12) 0.008(9)
C313 0.084(12) 0.094(14) 0.073(11) 0.014(10) 0.002(9) 0.031(10)
C331 0.104(13) 0.046(9) 0.112(13) -0.001(9) -0.021(11) -0.007(9)
C319 0.074(10) 0.052(9) 0.102(13) -0.017(9) -0.025(9) -0.003(8)
C359 0.104(14) 0.041(9) 0.108(14) 0.007(9) -0.035(11) 0.015(9)
C318 0.111(17) 0.074(14) 0.15(2) 0.062(14) 0.017(16) 0.029(12)
C335 0.111(14) 0.040(8) 0.087(12) -0.007(8) -0.012(10) 0.002(9)
C4A 0.081(12) 0.007(7) 0.103(14) -0.008(8) 0.009(11) -0.005(7)
C337 0.136(19) 0.100(16) 0.091(14) -0.030(12) 0.058(14) -0.034(15)
C8A 0.137(17) 0.032(10) 0.069(12) -0.011(9) 0.050(12) -0.022(11)
C329 0.101(12) 0.052(9) 0.098(12) -0.007(9) -0.019(10) -0.004(9)
C322 0.123(15) 0.032(8) 0.124(15) -0.006(9) -0.079(13) -0.020(9)
C347 0.100(14) 0.065(11) 0.104(14) -0.036(10) 0.027(12) -0.023(10)
C312 0.112(16) 0.082(13) 0.074(11) 0.014(10) -0.002(11) 0.005(12)
C323 0.143(19) 0.042(10) 0.147(19) -0.002(11) -0.085(16) -0.001(11)
C3A 0.060(11) 0.025(9) 0.099(14) 0.005(9) -0.014(10) -0.003(8)
C5A 0.088(14) 0.033(10) 0.117(16) -0.012(11) 0.002(13) 0.011(10)
C1A 0.049(10) 0.043(11) 0.118(17) 0.031(12) -0.017(11) 0.001(9)
C12A 0.111(15) 0.028(9) 0.098(14) 0.005(9) 0.057(12) 0.016(10)
C338 0.134(18) 0.073(13) 0.112(16) -0.025(11) 0.066(14) -0.028(12)
C341 0.18(3) 0.13(2) 0.20(3) -0.05(2) 0.14(3) -0.06(2)
C317 0.127(18) 0.075(14) 0.126(18) 0.045(13) 0.034(14) 0.032(13)
C354 0.105(15) 0.068(12) 0.121(16) -0.046(12) 0.032(13) -0.017(11)
C11A 0.15(2) 0.044(12) 0.101(16) 0.008(12) 0.068(15) 0.022(13)
C10A 0.18(2) 0.038(11) 0.084(15) 0.001(11) 0.073(16) 0.024(13)
C2A 0.054(11) 0.043(11) 0.101(15) 0.024(11) -0.004(10) 0.000(9)
C6A 0.061(12) 0.036(11) 0.16(2) -0.020(13) -0.005(14) -0.001(9)
C340 0.13(2) 0.14(2) 0.096(15) -0.026(15) 0.046(14) -0.071(17)
C9A 0.17(2) 0.061(14) 0.065(13) -0.009(11) 0.052(15) -0.012(15)
C14A 0.12(2) 0.10(2) 0.10(2) -0.027(16) 0.063(18) -0.051(18)
C13A 0.13(2) 0.030(11) 0.125(19) -0.039(12) 0.005(17) 0.023(12)
C450 0.097(14) 0.068(12) 0.086(13) -0.029(9) 0.016(10) -0.021(9)
C451 0.097(14) 0.068(12) 0.086(13) -0.029(9) 0.016(10) -0.021(9)
C15A 0.08(2) 0.10(2) 0.27(4) 0.08(3) 0.04(3) 0.029(18)
I403 0.182(7) 0.026(2) 0.111(7) 0.002(2) -0.058(4) 0.015(3)
Zn42 0.118(9) 0.051(6) 0.063(6) -0.006(4) -0.054(5) 0.018(5)
I404 0.094(4) 0.177(10) 0.093(5) -0.019(5) 0.032(4) 0.026(5)
I309 0.113(4) 0.042(3) 0.071(3) -0.001(2) -0.040(3) 0.009(3)
Zn35 0.069(7) 0.060(10) 0.049(11) -0.012(6) -0.011(6) 0.020(6)
I310 0.078(3) 0.119(4) 0.100(5) 0.029(3) 0.016(3) 0.054(3)
I406 0.347(13) 0.064(3) 0.211(8) -0.073(4) 0.199(8) -0.094(6)
Zn43 0.237(16) 0.023(4) 0.212(14) 0.011(6) 0.134(12) 0.009(7)
I405 0.284(12) 0.081(5) 0.331(14) 0.083(7) 0.163(10) 0.096(6)
I408 0.046(2) 0.075(4) 0.114(5) 0.044(4) -0.015(2) 0.0031(17)
Zn44 0.057(5) 0.034(4) 0.083(5) 0.001(3) -0.029(3) 0.009(3)
I407 0.118(5) 0.070(4) 0.149(7) -0.060(4) -0.063(5) 0.050(4)
I401 0.145(4) 0.051(3) 0.206(7) 0.032(3) -0.013(5) 0.009(2)
Zn41 0.079(6) 0.054(6) 0.112(6) 0.007(4) -0.030(5) -0.011(4)
I402 0.158(6) 0.064(3) 0.125(4) -0.041(3) -0.042(4) 0.001(3)
I312 0.229(11) 0.035(2) 0.342(13) 0.021(4) 0.122(10) 0.042(3)
Zn36 0.122(2) 0.0265(10) 0.118(2) -0.0167(11) 0.0390(17) -0.0070(11)
I311 0.118(4) 0.055(3) 0.089(3) -0.0429(19) 0.030(3) -0.0365(19)
I509 0.26(3) 0.014(5) 0.23(2) -0.014(6) -0.17(2) 0.009(9)
Zn55 0.17(3) 0.041(9) 0.071(17) -0.030(10) -0.093(15) 0.025(12)
I510 0.42(4) 0.19(2) 0.132(15) -0.057(13) -0.20(2) 0.14(2)
C350 0.097(14) 0.068(12) 0.086(13) -0.029(9) 0.016(10) -0.021(9)
C351 0.097(14) 0.068(12) 0.086(13) -0.029(9) 0.016(10) -0.021(9)
C801 0.26(5) 0.09(3) 0.09(3) -0.04(2) 0.11(3) -0.11(3)
C806 0.27(5) 0.12(3) 0.11(3) -0.07(2) 0.11(3) -0.11(3)
C805 0.29(5) 0.12(3) 0.10(3) -0.06(2) 0.12(3) -0.10(4)
C804 0.29(5) 0.11(3) 0.10(3) -0.05(2) 0.12(3) -0.10(3)
C803 0.28(5) 0.10(3) 0.10(3) -0.05(2) 0.12(3) -0.09(3)
C802 0.27(5) 0.09(3) 0.09(3) -0.05(2) 0.11(3) -0.09(3)
C811 0.06(4) 0.23(7) 0.07(3) -0.04(3) 0.02(3) -0.02(4)
C810 0.09(4) 0.23(7) 0.07(3) -0.05(3) 0.03(3) -0.03(4)
C809 0.09(4) 0.22(7) 0.06(3) -0.05(3) 0.03(3) -0.03(4)
C808 0.08(4) 0.23(7) 0.07(3) -0.05(3) 0.04(3) -0.04(4)
C807 0.07(4) 0.22(7) 0.06(3) -0.05(3) 0.03(3) -0.03(4)
C812 0.08(4) 0.23(7) 0.07(3) -0.05(3) 0.02(3) -0.02(4)
C4B 0.09(2) 0.10(2) 0.08(2) 0.033(19) 0.012(18) 0.00(2)
C3B 0.07(3) 0.10(2) 0.06(3) 0.03(2) 0.00(2) 0.00(2)
C2B 0.08(3) 0.10(2) 0.05(3) 0.03(2) 0.00(2) 0.00(3)
C1B 0.08(3) 0.11(3) 0.06(3) 0.03(2) 0.01(2) 0.00(3)
C6B 0.08(3) 0.12(3) 0.06(3) 0.03(2) 0.01(2) 0.00(3)
C5B 0.08(3) 0.12(3) 0.08(2) 0.03(2) 0.013(19) 0.00(2)
C7B 0.12(3) 0.10(2) 0.08(2) 0.038(19) 0.031(19) 0.01(2)
C12B 0.13(3) 0.10(3) 0.08(2) 0.04(2) 0.04(2) 0.00(2)
C11B 0.13(3) 0.11(3) 0.07(3) 0.04(2) 0.04(2) 0.01(3)
C10B 0.14(4) 0.11(3) 0.07(3) 0.02(2) 0.04(3) 0.02(3)
C9B 0.14(3) 0.11(3) 0.08(3) 0.02(2) 0.03(3) 0.02(2)
C8B 0.13(3) 0.11(3) 0.08(3) 0.02(2) 0.02(2) 0.02(2)
O3B 0.13(3) 0.10(3) 0.09(3) 0.03(3) 0.02(2) 0.00(3)
O2B 0.15(3) 0.12(4) 0.10(3) 0.01(3) 0.01(3) 0.02(3)
C816 0.19(6) 0.13(4) 0.32(8) 0.09(5) 0.20(6) 0.04(4)
C815 0.19(6) 0.12(4) 0.31(8) 0.08(5) 0.21(6) 0.05(4)
C814 0.20(6) 0.12(4) 0.30(8) 0.08(5) 0.20(6) 0.04(4)
C813 0.21(6) 0.12(4) 0.30(8) 0.08(5) 0.18(6) 0.05(4)
C818 0.21(6) 0.14(4) 0.30(8) 0.08(5) 0.18(6) 0.05(4)
C817 0.20(6) 0.13(4) 0.31(8) 0.08(5) 0.18(6) 0.05(4)
C14B 0.15(5) 0.12(7) 0.13(6) 0.01(5) 0.00(4) 0.02(5)
C15B 0.16(5) 0.16(7) 0.09(4) 0.02(4) 0.01(4) -0.02(5)
C13B 0.11(3) 0.12(3) 0.10(3) 0.03(3) 0.03(3) 0.00(3)
O1B 0.13(4) 0.16(6) 0.12(4) 0.07(4) 0.04(3) 0.02(4)

loop_
_atom_type_symbol
_atom_type_description
_atom_type_scat_dispersion_real
_atom_type_scat_dispersion_imag
_atom_type_scat_source
C C 0.0181 0.0091 'International Tables Vol C Tables 4.2.6.8 and 6.1.1.4'
H H 0.0000 0.0000 'International Tables Vol C Tables 4.2.6.8 and 6.1.1.4'
I I -0.3257 6.8362 'International Tables Vol C Tables 4.2.6.8 and 6.1.1.4'
N N 0.0311 0.0180 'International Tables Vol C Tables 4.2.6.8 and 6.1.1.4'
O O 0.0492 0.0322 'International Tables Vol C Tables 4.2.6.8 and 6.1.1.4'
Zn Zn -1.5491 0.6778 'International Tables Vol C Tables 4.2.6.8 and 6.1.1.4'

loop_
_exptl_crystal_face_index_h
_exptl_crystal_face_index_k
_exptl_crystal_face_index_l
_exptl_crystal_face_perp_dist
0 0 1 0.0734
0 0 -1 0.0675
0 -1 0 0.1040
0 1 -2 0.1057
0 -1 -2 0.0912
0 1 2 0.1255
0 -1 2 0.1057
1 0 0 0.0399
-1 0 0 0.0286
-1 2 1 0.1235
1 -2 -1 0.1018
1 0 2 0.0712
-1 0 -2 0.0462
-1 -1 1 0.0965
1 1 -1 0.1087
1 0 -1 0.0724
-1 0 1 0.0571
1 -2 -2 0.0961

loop_
_geom_angle_atom_site_label_1
_geom_angle_atom_site_label_2
_geom_angle_atom_site_label_3
_geom_angle
_geom_angle_site_symmetry_1
_geom_angle_site_symmetry_3
_geom_angle_publ_flag
I308 Zn34 I307 125.7(6) . . ?
N317 Zn34 I308 107.3(7) . . ?
N317 Zn34 I307 108.9(7) . . ?
N323 Zn34 I308 100.4(7) 4 . ?
N323 Zn34 I307 111.0(7) 4 . ?
N323 Zn34 N317 100.5(7) 4 . ?
I410 Zn45 I409 126.5(8) . . ?
N319 Zn45 I409 110.0(8) . . ?
N319 Zn45 I410 105.5(9) . . ?
N319 Zn45 N318 103.7(8) . . ?
N318 Zn45 I409 104.0(8) . . ?
N318 Zn45 I410 105.0(7) . . ?
I304 Zn32 I303 127.0(5) . . ?
N301 Zn32 I303 106.0(6) 4_565 . ?
N301 Zn32 I304 103.8(7) 4_565 . ?
N311 Zn32 I303 110.0(6) . . ?
N311 Zn32 I304 105.6(6) . . ?
N311 Zn32 N301 101.4(7) . 4_565 ?
I411 Zn46 I412 123.5(8) . . ?
N324 Zn46 I411 107.2(7) . . ?
N324 Zn46 I412 109.5(7) . . ?
N305 Zn46 I411 105.2(8) 4_556 . ?
N305 Zn46 I412 107.3(8) 4_556 . ?
N305 Zn46 N324 102.0(9) 4_556 . ?
I302 Zn31 I301 125.5(4) . . ?
N306 Zn31 I302 110.8(8) . . ?
N306 Zn31 I301 104.1(7) . . ?
N306 Zn31 N307 97.4(7) . . ?
N307 Zn31 I302 107.0(7) . . ?
N307 Zn31 I301 108.5(6) . . ?
I306 Zn33 I305 121.8(3) . . ?
N312 Zn33 I306 109.9(5) . . ?
N312 Zn33 I305 106.8(6) . . ?
N313 Zn33 I306 104.2(6) . . ?
N313 Zn33 I305 110.2(7) . . ?
N313 Zn33 N312 102.2(7) . . ?
C361 N321 C360 115.0(11) . . ?
C308 N302 C306 112.4(14) . . ?
C306 N303 C307 114.1(13) . . ?
C360 N320 C362 116.9(11) . . ?
C343 N316 C344 113.7(13) . . ?
C348 N317 Zn34 125.4(13) . . ?
C348 N317 Zn44 116.6(12) . . ?
C347 N317 Zn34 114.5(12) . . ?
C347 N317 C348 120.0(15) . . ?
C347 N317 Zn44 123.3(12) . . ?
C361 N322 C362 114.3(11) . . ?
C372 N324 Zn46 121.0(12) . . ?
C372 N324 Zn36 123.2(12) . . ?
C368 N324 Zn46 121.3(11) . . ?
C368 N324 C372 117.6(13) . . ?
C368 N324 Zn36 119.1(11) . . ?
C311 N305 Zn46 120.7(14) . 4_655 ?
C311 N305 C312 114.4(18) . . ?
C312 N305 Zn46 124.9(13) . 4_655 ?
C325 N310 C326 116.1(14) . . ?
C301 N301 Zn32 117.4(11) . 4_666 ?
C301 N301 Zn42 120.2(11) . 4_666 ?
C305 N301 Zn32 122.6(14) . 4_666 ?
C305 N301 C301 119.8(15) . . ?
C305 N301 Zn42 119.8(14) . 4_666 ?
C307 N304 C308 114.1(15) . . ?
N321 C361 N322 126.6(12) . . ?
N321 C361 C363 115.0(11) . . ?
N322 C361 C363 118.4(11) . . ?
C355 N319 Zn45 123.0(12) . . ?
C355 N319 C359 114.2(13) . . ?
C355 N319 Zn35 125.4(11) . . ?
C355 N319 Zn55 129.1(16) . . ?
C359 N319 Zn45 122.5(12) . . ?
C359 N319 Zn35 119.9(12) . . ?
C359 N319 Zn55 116.6(17) . . ?
Zn34 N323 Zn44 8.9(6) 4_656 4_656 ?
C365 N323 Zn34 117.1(10) . 4_656 ?
C365 N323 Zn44 122.0(9) . 4_656 ?
C365 N323 Zn54 114(2) . . ?
C366 N323 Zn34 124.3(10) . 4_656 ?
C366 N323 C365 118.6(12) . . ?
C366 N323 Zn44 118.9(10) . 4_656 ?
C366 N323 Zn54 117(2) . . ?
Zn54 N323 Zn44 25.6(19) . 4_656 ?
C325 N309 C324 112.3(13) . . ?
C342 N315 C343 113.9(14) . . ?
C354 N318 Zn45 124.7(14) . . ?
C354 N318 C450 107(2) . . ?
C354 N318 Zn35 122.0(14) . . ?
C354 N318 Zn55 119(2) . . ?
C354 N318 C350 117.0(17) . . ?
C450 N318 Zn35 121.7(16) . . ?
C350 N318 Zn45 115.0(14) . . ?
C336 N312 Zn33 125.8(13) . . ?
C336 N312 C332 119.4(16) . . ?
C336 N312 Zn43 111.6(13) . . ?
C336 N312 Zn53 87(2) . . ?
C332 N312 Zn33 114.7(13) . . ?
C332 N312 Zn43 128.8(13) . . ?
C332 N312 Zn53 147.8(15) . . ?
C314 N306 Zn31 119.0(15) . . ?
C314 N306 Zn41 127.4(16) . . ?
C314 N306 Zn51 102.0(18) . . ?
C318 N306 Zn31 122.9(15) . . ?
C318 N306 C314 117.5(17) . . ?
C318 N306 Zn41 114.6(15) . . ?
C318 N306 Zn51 138.3(17) . . ?
C324 N308 C326 114.6(13) . . ?
C319 N307 Zn31 124.0(11) . . ?
C319 N307 Zn41 120.8(11) . . ?
C319 N307 Zn51 133.8(13) . . ?
C323 N307 Zn31 118.9(13) . . ?
C323 N307 C319 115.8(15) . . ?
C323 N307 Zn41 123.3(12) . . ?
C323 N307 Zn51 104.4(17) . . ?
C344 N314 C342 116.3(15) . . ?
C330 N311 Zn32 123.3(12) . . ?
C330 N311 Zn42 119.6(12) . . ?
C330 N311 Zn52 108.9(15) . . ?
C329 N311 Zn32 121.4(12) . . ?
C329 N311 C330 115.1(15) . . ?
C329 N311 Zn42 125.1(12) . . ?
C329 N311 Zn52 128.9(17) . . ?
C358 C357 C360 120.2(13) . . ?
C356 C357 C360 122.8(13) . . ?
C356 C357 C358 116.8(13) . . ?
N302 C308 C316 116.3(16) . . ?
N304 C308 N302 126.1(14) . . ?
N304 C308 C316 117.5(15) . . ?
C302 C303 C306 118.5(15) . . ?
C302 C303 C304 120.7(15) . . ?
C304 C303 C306 120.7(13) . . ?
N316 C343 N315 127.2(13) . . ?
N316 C343 C345 115.8(13) . . ?
N315 C343 C345 117.0(12) . . ?
C8A O2A C14A 118(2) . . ?
C344 C352 C351 118.9(17) . . ?
C353 C352 C344 123.2(15) . . ?
C353 C352 C451 104(2) . . ?
C353 C352 C351 116.9(17) . . ?
C451 C352 C344 119.3(18) . . ?
N301 C301 H301 119.6 . . ?
N301 C301 C302 120.8(16) . . ?
C302 C301 H301 119.6 . . ?
N321 C360 C357 116.8(11) . . ?
N320 C360 N321 123.1(12) . . ?
N320 C360 C357 120.0(12) . . ?
C371 C370 C362 122.8(12) . . ?
C369 C370 C362 120.3(13) . . ?
C369 C370 C371 116.8(13) . . ?
C315 C316 C308 122.0(15) . . ?
C315 C316 C317 118.0(16) . . ?
C317 C316 C308 119.9(18) . . ?
C367 C363 C361 118.0(12) . . ?
C364 C363 C361 121.3(12) . . ?
C364 C363 C367 120.6(13) . . ?
C310 C309 C307 121.9(16) . . ?
C310 C309 C313 119.3(18) . . ?
C313 C309 C307 118.8(14) . . ?
N324 C372 H372 118.2 . . ?
N324 C372 C371 123.5(15) . . ?
C371 C372 H372 118.2 . . ?
N316 C344 C352 117.1(14) . . ?
N314 C344 N316 124.3(14) . . ?
N314 C344 C352 118.5(14) . . ?
N302 C306 C303 115.1(15) . . ?
N303 C306 N302 126.5(14) . . ?
N303 C306 C303 118.1(13) . . ?
C303 C302 C301 118.4(17) . . ?
C303 C302 H302 120.8 . . ?
C301 C302 H302 120.8 . . ?
N320 C362 C370 118.2(12) . . ?
N322 C362 N320 123.3(12) . . ?
N322 C362 C370 118.3(12) . . ?
N310 C325 N309 128.1(15) . . ?
N310 C325 C327 119.2(13) . . ?
N309 C325 C327 112.6(13) . . ?
N319 C355 H355 117.0 . . ?
N319 C355 C356 125.9(15) . . ?
C356 C355 H355 117.0 . . ?
C349 C345 C343 121.6(13) . . ?
C349 C345 C346 118.0(14) . . ?
C346 C345 C343 120.4(15) . . ?
C12A O3A C15A 118(2) . . ?
N317 C348 H348 120.7 . . ?
C349 C348 N317 118.7(16) . . ?
C349 C348 H348 120.7 . . ?
C333 C334 C326 123.7(14) . . ?
C333 C334 C335 116.7(15) . . ?
C335 C334 C326 119.6(15) . . ?
C363 C367 H367 121.2 . . ?
C363 C367 C366 117.7(12) . . ?
C366 C367 H367 121.2 . . ?
C357 C358 H358 120.3 . . ?
C359 C358 C357 119.3(14) . . ?
C359 C358 H358 120.3 . . ?
C370 C371 H371 120.4 . . ?
C372 C371 C370 119.2(14) . . ?
C372 C371 H371 120.4 . . ?
C345 C349 H349 119.0 . . ?
C348 C349 C345 122.0(15) . . ?
C348 C349 H349 119.0 . . ?
C316 C315 H315 120.2 . . ?
C316 C315 C314 119.7(17) . . ?
C314 C315 H315 120.2 . . ?
C13A O1A H1A 109.5 . . ?
C357 C356 C355 119.3(14) . . ?
C357 C356 H356 120.3 . . ?
C355 C356 H356 120.3 . . ?
N309 C324 N308 124.8(13) . . ?
N309 C324 C321 118.7(14) . . ?
N308 C324 C321 116.5(14) . . ?
N323 C365 H365 119.4 . . ?
N323 C365 C364 121.2(13) . . ?
C364 C365 H365 119.4 . . ?
C337 N313 Zn33 125.8(15) . . ?
C337 N313 Zn43 113.4(15) . . ?
C337 N313 Zn53 89(3) . . ?
C341 N313 Zn33 115.3(17) . . ?
C341 N313 C337 119(2) . . ?
C341 N313 Zn43 126.3(17) . . ?
C341 N313 Zn53 138(4) . . ?
C338 C339 C342 119.3(17) . . ?
C340 C339 C342 121.7(17) . . ?
C340 C339 C338 118.9(18) . . ?
N324 C368 H368 118.5 . . ?
N324 C368 C369 123.1(14) . . ?
C369 C368 H368 118.5 . . ?
N303 C307 C309 114.7(14) . . ?
N304 C307 N303 126.7(17) . . ?
N304 C307 C309 118.6(15) . . ?
N306 C314 C315 122(2) . . ?
N306 C314 H314 119.2 . . ?
C315 C314 H314 119.2 . . ?
C303 C304 H304 121.3 . . ?
C303 C304 C305 117.4(16) . . ?
C305 C304 H304 121.3 . . ?
N323 C366 C367 121.7(13) . . ?
N323 C366 H366 119.2 . . ?
C367 C366 H366 119.2 . . ?
C345 C346 H346 121.3 . . ?
C347 C346 C345 117.5(17) . . ?
C347 C346 H346 121.3 . . ?
C321 C320 H320 121.3 . . ?
C321 C320 C319 117.3(16) . . ?
C319 C320 H320 121.3 . . ?
N310 C326 N308 123.1(13) . . ?
N310 C326 C334 123.2(14) . . ?
N308 C326 C334 113.7(13) . . ?
C327 C328 H328 120.3 . . ?
C327 C328 C329 119.3(16) . . ?
C329 C328 H328 120.3 . . ?
C8A C7A C4A 121.2(14) . . ?
C8A C7A C12A 119.8(12) . . ?
C12A C7A C4A 119.0(13) . . ?
N311 C330 H330 117.8 . . ?
N311 C330 C331 124.4(16) . . ?
C331 C330 H330 117.8 . . ?
C352 C353 H353 118.5 . . ?
C352 C353 C354 123.1(18) . . ?
C354 C353 H353 118.5 . . ?
N312 C336 H336 118.8 . . ?
N312 C336 C335 122.4(16) . . ?
C335 C336 H336 118.8 . . ?
C320 C321 C324 120.1(15) . . ?
C320 C321 C322 121.0(14) . . ?
C322 C321 C324 118.9(14) . . ?
C328 C327 C325 121.9(15) . . ?
C328 C327 C331 122.0(16) . . ?
C331 C327 C325 116.1(14) . . ?
C363 C364 C365 120.2(14) . . ?
C363 C364 H364 119.9 . . ?
C365 C364 H364 119.9 . . ?
C309 C310 H310 121.3 . . ?
C309 C310 C311 117.4(17) . . ?
C311 C310 H310 121.3 . . ?
N305 C311 C310 126.2(18) . . ?
N305 C311 H311 116.9 . . ?
C310 C311 H311 116.9 . . ?
N312 C332 H332 119.2 . . ?
N312 C332 C333 121.5(18) . . ?
C333 C332 H332 119.2 . . ?
N315 C342 N314 124.6(17) . . ?
N315 C342 C339 118.1(16) . . ?
N314 C342 C339 117.1(15) . . ?
N301 C305 C304 122.5(19) . . ?
N301 C305 H305 118.7 . . ?
C304 C305 H305 118.7 . . ?
C370 C369 C368 119.6(15) . . ?
C370 C369 H369 120.2 . . ?
C368 C369 H369 120.2 . . ?
C334 C333 C332 122.0(19) . . ?
C334 C333 H333 119.0 . . ?
C332 C333 H333 119.0 . . ?
C309 C313 H313 121.3 . . ?
C312 C313 C309 117.4(17) . . ?
C312 C313 H313 121.3 . . ?
C330 C331 H331 122.2 . . ?
C327 C331 C330 115.6(16) . . ?
C327 C331 H331 122.2 . . ?
N307 C319 C320 122.7(16) . . ?
N307 C319 H319 118.7 . . ?
C320 C319 H319 118.7 . . ?
N319 C359 C358 123.4(17) . . ?
N319 C359 H359 118.3 . . ?
C358 C359 H359 118.3 . . ?
N306 C318 H318 116.5 . . ?
N306 C318 C317 127(2) . . ?
C317 C318 H318 116.5 . . ?
C334 C335 C336 117.8(17) . . ?
C334 C335 H335 121.1 . . ?
C336 C335 H335 121.1 . . ?
C3A C4A C7A 117.9(13) . . ?
C3A C4A C5A 120.6(11) . . ?
C5A C4A C7A 121.5(14) . . ?
N313 C337 H337 118.7 . . ?
N313 C337 C338 123(2) . . ?
C338 C337 H337 118.7 . . ?
O2A C8A C7A 115.1(13) . . ?
O2A C8A C9A 124.9(15) . . ?
C7A C8A C9A 120.0(14) . . ?
N311 C329 C328 123.5(17) . . ?
N311 C329 H329 118.2 . . ?
C328 C329 H329 118.2 . . ?
C321 C322 H322 122.6 . . ?
C321 C322 C323 114.8(16) . . ?
C323 C322 H322 122.6 . . ?
N317 C347 C346 123.7(17) . . ?
N317 C347 H347 118.2 . . ?
C346 C347 H347 118.2 . . ?
N305 C312 C313 125.3(18) . . ?
N305 C312 H312 117.4 . . ?
C313 C312 H312 117.4 . . ?
N307 C323 C322 128.1(17) . . ?
N307 C323 H323 116.0 . . ?
C322 C323 H323 116.0 . . ?
C4A C3A H3A 120.1 . . ?
C2A C3A C4A 119.7(11) . . ?
C2A C3A H3A 120.1 . . ?
C4A C5A C13A 119.2(13) . . ?
C6A C5A C4A 118.9(11) . . ?
C6A C5A C13A 121.7(14) . . ?
C2A C1A H1AA 119.5 . . ?
C6A C1A H1AA 119.5 . . ?
C6A C1A C2A 121.0(12) . . ?
O3A C12A C7A 118.5(11) . . ?
O3A C12A C11A 121.2(12) . . ?
C11A C12A C7A 120.3(13) . . ?
C339 C338 C337 117(2) . . ?
C339 C338 H338 121.6 . . ?
C337 C338 H338 121.6 . . ?
N313 C341 H341 119.3 . . ?
N313 C341 C340 121(3) . . ?
C340 C341 H341 119.3 . . ?
C316 C317 C318 116(2) . . ?
C316 C317 H317 122.0 . . ?
C318 C317 H317 122.0 . . ?
N318 C354 C353 121(2) . . ?
N318 C354 H354 119.6 . . ?
C353 C354 H354 119.6 . . ?
C12A C11A H11A 120.5 . . ?
C12A C11A C10A 119.0(15) . . ?
C10A C11A H11A 120.5 . . ?
C11A C10A H10A 119.3 . . ?
C9A C10A C11A 121.4(14) . . ?
C9A C10A H10A 119.3 . . ?
C3A C2A H2A 120.1 . . ?
C1A C2A C3A 119.7(12) . . ?
C1A C2A H2A 120.1 . . ?
C5A C6A H6A 120.0 . . ?
C1A C6A C5A 120.0(12) . . ?
C1A C6A H6A 120.0 . . ?
C339 C340 C341 120(2) . . ?
C339 C340 H340 120.0 . . ?
C341 C340 H340 120.0 . . ?
C8A C9A H9A 120.3 . . ?
C10A C9A C8A 119.4(15) . . ?
C10A C9A H9A 120.3 . . ?
O2A C14A H14A 109.5 . . ?
O2A C14A H14B 109.5 . . ?
O2A C14A H14C 109.5 . . ?
H14A C14A H14B 109.5 . . ?
H14A C14A H14C 109.5 . . ?
H14B C14A H14C 109.5 . . ?
O1A C13A C5A 113.4(17) . . ?
O1A C13A H13A 108.9 . . ?
O1A C13A H13B 108.9 . . ?
C5A C13A H13A 108.9 . . ?
C5A C13A H13B 108.9 . . ?
H13A C13A H13B 107.7 . . ?
N318 C450 H450 118.3 . . ?
N318 C450 C451 123(3) . . ?
C451 C450 H450 118.3 . . ?
C352 C451 H451 122.4 . . ?
C450 C451 C352 115(3) . . ?
C450 C451 H451 122.4 . . ?
O3A C15A H15A 109.5 . . ?
O3A C15A H15B 109.5 . . ?
O3A C15A H15C 109.5 . . ?
H15A C15A H15B 109.5 . . ?
H15A C15A H15C 109.5 . . ?
H15B C15A H15C 109.5 . . ?
N301 Zn42 N311 103.7(8) 4_565 . ?
N301 Zn42 I403 110.7(7) 4_565 . ?
N301 Zn42 I404 110.5(7) 4_565 . ?
N311 Zn42 I403 101.0(6) . . ?
N311 Zn42 I404 106.3(7) . . ?
I404 Zn42 I403 122.5(6) . . ?
N319 Zn35 N318 103.8(7) . . ?
N319 Zn35 I309 108.0(7) . . ?
N319 Zn35 I310 105.2(7) . . ?
N318 Zn35 I309 106.6(6) . . ?
N318 Zn35 I310 105.1(7) . . ?
I310 Zn35 I309 126.1(5) . . ?
N312 Zn43 I406 115.2(7) . . ?
N312 Zn43 I405 101.4(7) . . ?
N313 Zn43 N312 103.4(8) . . ?
N313 Zn43 I406 114.8(8) . . ?
N313 Zn43 I405 98.8(8) . . ?
I406 Zn43 I405 120.6(5) . . ?
N317 Zn44 N323 99.3(7) . 4 ?
N317 Zn44 I408 111.8(7) . . ?
N317 Zn44 I407 104.6(6) . . ?
N323 Zn44 I408 109.6(7) 4 . ?
N323 Zn44 I407 104.5(7) 4 . ?
I408 Zn44 I407 124.1(6) . . ?
N306 Zn41 N307 98.5(7) . . ?
N306 Zn41 I401 106.7(8) . . ?
N306 Zn41 I402 104.4(7) . . ?
N307 Zn41 I401 107.3(7) . . ?
N307 Zn41 I402 105.4(7) . . ?
I402 Zn41 I401 130.3(5) . . ?
N324 Zn36 I312 104.3(7) . . ?
N324 Zn36 I311 111.2(7) . . ?
N305 Zn36 N324 102.1(9) 4_556 . ?
N305 Zn36 I312 110.7(8) 4_556 . ?
N305 Zn36 I311 109.1(7) 4_556 . ?
I311 Zn36 I312 118.2(7) . . ?
N319 Zn55 I509 105.1(16) . . ?
N319 Zn55 I510 99(2) . . ?
N318 Zn55 N319 100(2) . . ?
N318 Zn55 I509 116(3) . . ?
N318 Zn55 I510 117(2) . . ?
I509 Zn55 I510 115(2) . . ?
N312 Zn53 I505 77(3) . . ?
N313 Zn53 N312 94(3) . . ?
N313 Zn53 I506 134(5) . . ?
N313 Zn53 I505 80(3) . . ?
I506 Zn53 N312 131(3) . . ?
I506 Zn53 I505 115(4) . . ?
N323 Zn54 I507 97(2) . . ?
N323 Zn54 I508 137(3) . . ?
I508 Zn54 I507 119(3) . . ?
N311 Zn52 I503 91.5(16) . . ?
N311 Zn52 I504 125(2) . . ?
I504 Zn52 I503 130(2) . . ?
N306 Zn51 N307 98.3(10) . . ?
N306 Zn51 I501 101.3(17) . . ?
N306 Zn51 I502 114.0(15) . . ?
N307 Zn51 I501 88.5(15) . . ?
N307 Zn51 I502 141.6(18) . . ?
I502 Zn51 I501 104.0(17) . . ?
N318 C350 H350 118.5 . . ?
N318 C350 C351 123(2) . . ?
C351 C350 H350 118.5 . . ?
C352 C351 H351 122.3 . . ?
C350 C351 C352 115(2) . . ?
C350 C351 H351 122.3 . . ?
H80A C801 H80B 108.3 . . ?
C806 C801 H80A 109.8 . . ?
C806 C801 H80B 109.8 . . ?
C802 C801 H80A 109.8 . . ?
C802 C801 H80B 109.8 . . ?
C802 C801 C806 109(2) . . ?
C801 C806 H80C 109.5 . . ?
C801 C806 H80D 109.5 . . ?
H80C C806 H80D 108.1 . . ?
C805 C806 C801 110.9(18) . . ?
C805 C806 H80C 109.5 . . ?
C805 C806 H80D 109.5 . . ?
C806 C805 H80E 109.1 . . ?
C806 C805 H80F 109.1 . . ?
H80E C805 H80F 107.9 . . ?
C804 C805 C806 112(2) . . ?
C804 C805 H80E 109.1 . . ?
C804 C805 H80F 109.1 . . ?
C805 C804 H80G 109.3 . . ?
C805 C804 H80H 109.3 . . ?
H80G C804 H80H 107.9 . . ?
C803 C804 C805 111.7(19) . . ?
C803 C804 H80G 109.3 . . ?
C803 C804 H80H 109.3 . . ?
C804 C803 H80I 109.5 . . ?
C804 C803 H80J 109.5 . . ?
C804 C803 C802 110.8(18) . . ?
H80I C803 H80J 108.1 . . ?
C802 C803 H80I 109.5 . . ?
C802 C803 H80J 109.5 . . ?
C801 C802 H80K 109.6 . . ?
C801 C802 H80L 109.6 . . ?
C803 C802 C801 110.1(19) . . ?
C803 C802 H80K 109.6 . . ?
C803 C802 H80L 109.6 . . ?
H80K C802 H80L 108.1 . . ?
H81A C811 H81B 108.1 . . ?
C810 C811 H81A 109.6 . . ?
C810 C811 H81B 109.6 . . ?
C810 C811 C812 110(2) . . ?
C812 C811 H81A 109.6 . . ?
C812 C811 H81B 109.6 . . ?
C811 C810 H81C 109.3 . . ?
C811 C810 H81D 109.3 . . ?
H81C C810 H81D 108.0 . . ?
C809 C810 C811 112(2) . . ?
C809 C810 H81C 109.3 . . ?
C809 C810 H81D 109.3 . . ?
C810 C809 H80M 109.4 . . ?
C810 C809 H80N 109.4 . . ?
C810 C809 C808 111(2) . . ?
H80M C809 H80N 108.0 . . ?
C808 C809 H80M 109.4 . . ?
C808 C809 H80N 109.4 . . ?
C809 C808 H80O 109.6 . . ?
C809 C808 H80P 109.6 . . ?
C809 C808 C807 110(2) . . ?
H80O C808 H80P 108.1 . . ?
C807 C808 H80O 109.6 . . ?
C807 C808 H80P 109.6 . . ?
C808 C807 H80Q 109.5 . . ?
C808 C807 H80R 109.5 . . ?
H80Q C807 H80R 108.1 . . ?
C812 C807 C808 111(2) . . ?
C812 C807 H80Q 109.5 . . ?
C812 C807 H80R 109.5 . . ?
C811 C812 H81E 109.6 . . ?
C811 C812 H81F 109.6 . . ?
C807 C812 C811 110(2) . . ?
C807 C812 H81E 109.6 . . ?
C807 C812 H81F 109.6 . . ?
H81E C812 H81F 108.1 . . ?
C3B C4B C5B 120.0 . . ?
C3B C4B C7B 119.0(15) . . ?
C5B C4B C7B 121.0(15) . . ?
C4B C3B H3B 120.0 . . ?
C2B C3B C4B 120.0 . . ?
C2B C3B H3B 120.0 . . ?
C3B C2B H2B 120.0 . . ?
C3B C2B C1B 120.0 . . ?
C1B C2B H2B 120.0 . . ?
C2B C1B H1B 120.0 . . ?
C6B C1B C2B 120.0 . . ?
C6B C1B H1B 120.0 . . ?
C1B C6B H6B 120.0 . . ?
C5B C6B C1B 120.0 . . ?
C5B C6B H6B 120.0 . . ?
C4B C5B C13B 120.2(16) . . ?
C6B C5B C4B 120.0 . . ?
C6B C5B C13B 119.8(16) . . ?
C12B C7B C4B 121.3(15) . . ?
C12B C7B C8B 120.0 . . ?
C8B C7B C4B 118.4(15) . . ?
C11B C12B C7B 120.0 . . ?
O3B C12B C7B 114(4) . . ?
O3B C12B C11B 126(4) . . ?
C12B C11B H11B 120.0 . . ?
C10B C11B C12B 120.0 . . ?
C10B C11B H11B 120.0 . . ?
C11B C10B H10B 120.0 . . ?
C11B C10B C9B 120.0 . . ?
C9B C10B H10B 120.0 . . ?
C10B C9B H9B 120.0 . . ?
C10B C9B C8B 120.0 . . ?
C8B C9B H9B 120.0 . . ?
C9B C8B C7B 120.0 . . ?
O2B C8B C7B 118.6(16) . . ?
O2B C8B C9B 121.4(16) . . ?
C12B O3B C15B 120(4) . . ?
C8B O2B C14B 118(3) . . ?
H81G C816 H81H 108.0 . . ?
C815 C816 H81G 109.4 . . ?
C815 C816 H81H 109.4 . . ?
C815 C816 C817 111(2) . . ?
C817 C816 H81G 109.4 . . ?
C817 C816 H81H 109.4 . . ?
C816 C815 H81I 109.2 . . ?
C816 C815 H81J 109.2 . . ?
H81I C815 H81J 107.9 . . ?
C814 C815 C816 112(2) . . ?
C814 C815 H81I 109.2 . . ?
C814 C815 H81J 109.2 . . ?
C815 C814 H81K 109.2 . . ?
C815 C814 H81L 109.2 . . ?
H81K C814 H81L 107.9 . . ?
C813 C814 C815 112(2) . . ?
C813 C814 H81K 109.2 . . ?
C813 C814 H81L 109.2 . . ?
C814 C813 H81M 109.1 . . ?
C814 C813 H81N 109.1 . . ?
C814 C813 C818 113(2) . . ?
H81M C813 H81N 107.8 . . ?
C818 C813 H81M 109.1 . . ?
C818 C813 H81N 109.1 . . ?
C813 C818 H81O 109.2 . . ?
C813 C818 H81P 109.2 . . ?
C813 C818 C817 112(2) . . ?
H81O C818 H81P 107.9 . . ?
C817 C818 H81O 109.2 . . ?
C817 C818 H81P 109.2 . . ?
C816 C817 H81Q 109.3 . . ?
C816 C817 H81R 109.3 . . ?
C818 C817 C816 112(2) . . ?
C818 C817 H81Q 109.3 . . ?
C818 C817 H81R 109.3 . . ?
H81Q C817 H81R 108.0 . . ?
O2B C14B H14D 109.5 . . ?
O2B C14B H14E 109.5 . . ?
O2B C14B H14F 109.5 . . ?
H14D C14B H14E 109.5 . . ?
H14D C14B H14F 109.5 . . ?
H14E C14B H14F 109.5 . . ?
O3B C15B H15D 109.5 . . ?
O3B C15B H15E 109.5 . . ?
O3B C15B H15F 109.5 . . ?
H15D C15B H15E 109.5 . . ?
H15D C15B H15F 109.5 . . ?
H15E C15B H15F 109.5 . . ?
C5B C13B H13C 110.1 . . ?
C5B C13B H13D 110.1 . . ?
H13C C13B H13D 108.4 . . ?
O1B C13B C5B 108(3) . . ?
O1B C13B H13C 110.1 . . ?
O1B C13B H13D 110.1 . . ?
C13B O1B H1BA 109.5 . . ?

loop_
_geom_bond_atom_site_label_1
_geom_bond_atom_site_label_2
_geom_bond_distance
_geom_bond_site_symmetry_2
_geom_bond_publ_flag
I308 Zn34 2.531(11) . ?
I303 Zn32 2.539(9) . ?
I307 Zn34 2.549(11) . ?
I409 Zn45 2.555(15) . ?
I411 Zn46 2.514(12) . ?
I412 Zn46 2.515(11) . ?
I306 Zn33 2.520(8) . ?
I410 Zn45 2.544(16) . ?
I302 Zn31 2.504(11) . ?
I304 Zn32 2.509(10) . ?
I305 Zn33 2.524(7) . ?
I301 Zn31 2.577(10) . ?
Zn34 N317 2.097(16) . ?
Zn34 N323 2.047(19) 4 ?
Zn45 N319 1.995(16) . ?
Zn45 N318 2.097(18) . ?
Zn32 N301 2.102(17) 4_565 ?
Zn32 N311 2.043(16) . ?
Zn46 N324 2.096(17) . ?
Zn46 N305 2.05(3) 4_556 ?
Zn31 N306 2.056(17) . ?
Zn31 N307 2.077(16) . ?
Zn33 N312 2.100(16) . ?
Zn33 N313 2.092(18) . ?
N321 C361 1.310(16) . ?
N321 C360 1.362(17) . ?
N302 C308 1.35(2) . ?
N302 C306 1.359(17) . ?
N303 C306 1.31(2) . ?
N303 C307 1.33(2) . ?
N320 C360 1.303(17) . ?
N320 C362 1.348(17) . ?
N316 C343 1.324(18) . ?
N316 C344 1.368(19) . ?
N317 C348 1.37(2) . ?
N317 C347 1.30(2) . ?
N317 Zn44 2.089(16) . ?
N322 C361 1.320(16) . ?
N322 C362 1.335(17) . ?
N324 C372 1.313(19) . ?
N324 C368 1.31(2) . ?
N324 Zn36 2.096(16) . ?
N305 C311 1.29(2) . ?
N305 C312 1.33(2) . ?
N310 C325 1.287(19) . ?
N310 C326 1.308(19) . ?
N301 C301 1.34(2) . ?
N301 C305 1.30(2) . ?
N301 Zn42 2.016(18) 4_666 ?
N304 C308 1.33(2) . ?
N304 C307 1.31(2) . ?
C361 C363 1.517(17) . ?
N319 C355 1.32(2) . ?
N319 C359 1.36(2) . ?
N319 Zn35 1.999(16) . ?
N319 Zn55 2.32(3) . ?
N323 C365 1.343(19) . ?
N323 C366 1.340(18) . ?
N323 Zn44 2.093(18) 4_656 ?
N323 Zn54 1.90(6) . ?
N309 C325 1.324(19) . ?
N309 C324 1.34(2) . ?
N315 C343 1.327(19) . ?
N315 C342 1.32(2) . ?
N318 C354 1.29(2) . ?
N318 C450 1.36(3) . ?
N318 Zn35 2.090(17) . ?
N318 Zn55 1.85(4) . ?
N318 C350 1.36(3) . ?
N312 C336 1.26(2) . ?
N312 C332 1.32(2) . ?
N312 Zn43 2.093(16) . ?
N312 Zn53 2.38(11) . ?
N306 C314 1.31(2) . ?
N306 C318 1.27(3) . ?
N306 Zn41 2.041(18) . ?
N306 Zn51 2.04(2) . ?
N308 C324 1.35(2) . ?
N308 C326 1.355(19) . ?
N307 C319 1.33(2) . ?
N307 C323 1.30(2) . ?
N307 Zn41 2.059(16) . ?
N307 Zn51 2.06(2) . ?
N314 C344 1.30(2) . ?
N314 C342 1.36(2) . ?
N311 C330 1.36(2) . ?
N311 C329 1.35(2) . ?
N311 Zn42 2.065(16) . ?
N311 Zn52 2.28(6) . ?
C357 C360 1.450(18) . ?
C357 C358 1.39(2) . ?
C357 C356 1.37(2) . ?
C308 C316 1.49(2) . ?
C303 C306 1.51(2) . ?
C303 C302 1.36(2) . ?
C303 C304 1.36(2) . ?
C343 C345 1.499(19) . ?
O2A C8A 1.38(3) . ?
O2A C14A 1.425(17) . ?
C352 C344 1.45(2) . ?
C352 C353 1.32(3) . ?
C352 C451 1.45(3) . ?
C352 C351 1.45(3) . ?
C301 H301 0.9500 . ?
C301 C302 1.42(2) . ?
C370 C362 1.485(18) . ?
C370 C371 1.39(2) . ?
C370 C369 1.37(2) . ?
C316 C315 1.37(3) . ?
C316 C317 1.39(2) . ?
C363 C367 1.372(19) . ?
C363 C364 1.32(2) . ?
C309 C307 1.50(2) . ?
C309 C310 1.32(2) . ?
C309 C313 1.39(2) . ?
C372 H372 0.9500 . ?
C372 C371 1.36(2) . ?
C302 H302 0.9500 . ?
C325 C327 1.54(2) . ?
C355 H355 0.9500 . ?
C355 C356 1.37(2) . ?
C345 C349 1.37(2) . ?
C345 C346 1.40(2) . ?
O3A C12A 1.359(16) . ?
O3A C15A 1.403(18) . ?
C348 H348 0.9500 . ?
C348 C349 1.36(2) . ?
C334 C326 1.48(2) . ?
C334 C333 1.34(2) . ?
C334 C335 1.37(2) . ?
C367 H367 0.9500 . ?
C367 C366 1.41(2) . ?
C358 H358 0.9500 . ?
C358 C359 1.37(2) . ?
C371 H371 0.9500 . ?
C349 H349 0.9500 . ?
C315 H315 0.9500 . ?
C315 C314 1.43(2) . ?
O1A H1A 0.8400 . ?
O1A C13A 1.421(16) . ?
C356 H356 0.9500 . ?
C324 C321 1.50(2) . ?
C365 H365 0.9500 . ?
C365 C364 1.39(2) . ?
N313 C337 1.33(3) . ?
N313 C341 1.26(3) . ?
N313 Zn43 2.066(19) . ?
N313 Zn53 2.07(2) . ?
C339 C342 1.51(2) . ?
C339 C338 1.36(3) . ?
C339 C340 1.35(3) . ?
C368 H368 0.9500 . ?
C368 C369 1.37(2) . ?
C314 H314 0.9500 . ?
C304 H304 0.9500 . ?
C304 C305 1.42(2) . ?
C366 H366 0.9500 . ?
C346 H346 0.9500 . ?
C346 C347 1.37(2) . ?
C320 H320 0.9500 . ?
C320 C321 1.37(2) . ?
C320 C319 1.41(2) . ?
C328 H328 0.9500 . ?
C328 C327 1.34(2) . ?
C328 C329 1.37(2) . ?
C7A C4A 1.516(14) . ?
C7A C8A 1.382(15) . ?
C7A C12A 1.386(15) . ?
C330 H330 0.9500 . ?
C330 C331 1.42(2) . ?
C353 H353 0.9500 . ?
C353 C354 1.40(3) . ?
C336 H336 0.9500 . ?
C336 C335 1.45(2) . ?
C321 C322 1.37(2) . ?
C327 C331 1.36(2) . ?
C364 H364 0.9500 . ?
C310 H310 0.9500 . ?
C310 C311 1.40(3) . ?
C311 H311 0.9500 . ?
C332 H332 0.9500 . ?
C332 C333 1.36(2) . ?
C305 H305 0.9500 . ?
C369 H369 0.9500 . ?
C333 H333 0.9500 . ?
C313 H313 0.9500 . ?
C313 C312 1.36(3) . ?
C331 H331 0.9500 . ?
C319 H319 0.9500 . ?
C359 H359 0.9500 . ?
C318 H318 0.9500 . ?
C318 C317 1.41(3) . ?
C335 H335 0.9500 . ?
C4A C3A 1.395(14) . ?
C4A C5A 1.406(14) . ?
C337 H337 0.9500 . ?
C337 C338 1.39(3) . ?
C8A C9A 1.386(16) . ?
C329 H329 0.9500 . ?
C322 H322 0.9500 . ?
C322 C323 1.37(2) . ?
C347 H347 0.9500 . ?
C312 H312 0.9500 . ?
C323 H323 0.9500 . ?
C3A H3A 0.9500 . ?
C3A C2A 1.394(14) . ?
C5A C6A 1.403(14) . ?
C5A C13A 1.514(18) . ?
C1A H1AA 0.9500 . ?
C1A C2A 1.393(15) . ?
C1A C6A 1.383(15) . ?
C12A C11A 1.380(15) . ?
C338 H338 0.9500 . ?
C341 H341 0.9500 . ?
C341 C340 1.39(3) . ?
C317 H317 0.9500 . ?
C354 H354 0.9500 . ?
C11A H11A 0.9500 . ?
C11A C10A 1.381(16) . ?
C10A H10A 0.9500 . ?
C10A C9A 1.369(16) . ?
C2A H2A 0.9500 . ?
C6A H6A 0.9500 . ?
C340 H340 0.9500 . ?
C9A H9A 0.9500 . ?
C14A H14A 0.9800 . ?
C14A H14B 0.9800 . ?
C14A H14C 0.9800 . ?
C13A H13A 0.9900 . ?
C13A H13B 0.9900 . ?
C450 H450 0.9500 . ?
C450 C451 1.42(3) . ?
C451 H451 0.9500 . ?
C15A H15A 0.9800 . ?
C15A H15B 0.9800 . ?
C15A H15C 0.9800 . ?
I403 Zn42 2.562(10) . ?
Zn42 I404 2.509(11) . ?
I309 Zn35 2.548(12) . ?
Zn35 I310 2.541(11) . ?
I406 Zn43 2.524(12) . ?
Zn43 I405 2.540(14) . ?
I408 Zn44 2.524(11) . ?
Zn44 I407 2.544(11) . ?
I401 Zn41 2.571(11) . ?
Zn41 I402 2.504(11) . ?
I312 Zn36 2.515(11) . ?
Zn36 I311 2.514(11) . ?
I509 Zn55 2.37(5) . ?
Zn55 I510 2.52(7) . ?
I506 Zn53 2.27(9) . ?
I505 Zn53 2.80(12) . ?
I507 Zn54 2.50(7) . ?
I508 Zn54 2.48(7) . ?
I503 Zn52 2.553(18) . ?
Zn52 I504 2.511(18) . ?
I501 Zn51 2.567(19) . ?
I502 Zn51 2.493(18) . ?
C350 H350 0.9500 . ?
C350 C351 1.41(3) . ?
C351 H351 0.9500 . ?
C801 H80A 0.9900 . ?
C801 H80B 0.9900 . ?
C801 C806 1.540(13) . ?
C801 C802 1.539(13) . ?
C806 H80C 0.9900 . ?
C806 H80D 0.9900 . ?
C806 C805 1.536(13) . ?
C805 H80E 0.9900 . ?
C805 H80F 0.9900 . ?
C805 C804 1.533(13) . ?
C804 H80G 0.9900 . ?
C804 H80H 0.9900 . ?
C804 C803 1.533(13) . ?
C803 H80I 0.9900 . ?
C803 H80J 0.9900 . ?
C803 C802 1.538(13) . ?
C802 H80K 0.9900 . ?
C802 H80L 0.9900 . ?
C811 H81A 0.9900 . ?
C811 H81B 0.9900 . ?
C811 C810 1.538(14) . ?
C811 C812 1.541(14) . ?
C810 H81C 0.9900 . ?
C810 H81D 0.9900 . ?
C810 C809 1.538(14) . ?
C809 H80M 0.9900 . ?
C809 H80N 0.9900 . ?
C809 C808 1.539(14) . ?
C808 H80O 0.9900 . ?
C808 H80P 0.9900 . ?
C808 C807 1.540(14) . ?
C807 H80Q 0.9900 . ?
C807 H80R 0.9900 . ?
C807 C812 1.539(14) . ?
C812 H81E 0.9900 . ?
C812 H81F 0.9900 . ?
C4B C3B 1.3900 . ?
C4B C5B 1.3900 . ?
C4B C7B 1.49(2) . ?
C3B H3B 0.9500 . ?
C3B C2B 1.3900 . ?
C2B H2B 0.9500 . ?
C2B C1B 1.3900 . ?
C1B H1B 0.9500 . ?
C1B C6B 1.3900 . ?
C6B H6B 0.9500 . ?
C6B C5B 1.3900 . ?
C5B C13B 1.51(2) . ?
C7B C12B 1.3900 . ?
C7B C8B 1.3900 . ?
C12B C11B 1.3900 . ?
C12B O3B 1.37(2) . ?
C11B H11B 0.9500 . ?
C11B C10B 1.3900 . ?
C10B H10B 0.9500 . ?
C10B C9B 1.3900 . ?
C9B H9B 0.9500 . ?
C9B C8B 1.3900 . ?
C8B O2B 1.38(2) . ?
O3B C15B 1.43(2) . ?
O2B C14B 1.43(2) . ?
C816 H81G 0.9900 . ?
C816 H81H 0.9900 . ?
C816 C815 1.533(13) . ?
C816 C817 1.535(14) . ?
C815 H81I 0.9900 . ?
C815 H81J 0.9900 . ?
C815 C814 1.532(13) . ?
C814 H81K 0.9900 . ?
C814 H81L 0.9900 . ?
C814 C813 1.532(14) . ?
C813 H81M 0.9900 . ?
C813 H81N 0.9900 . ?
C813 C818 1.533(13) . ?
C818 H81O 0.9900 . ?
C818 H81P 0.9900 . ?
C818 C817 1.534(13) . ?
C817 H81Q 0.9900 . ?
C817 H81R 0.9900 . ?
C14B H14D 0.9800 . ?
C14B H14E 0.9800 . ?
C14B H14F 0.9800 . ?
C15B H15D 0.9800 . ?
C15B H15E 0.9800 . ?
C15B H15F 0.9800 . ?
C13B H13C 0.9900 . ?
C13B H13D 0.9900 . ?
C13B O1B 1.43(2) . ?
O1B H1BA 0.8400 . ?

loop_
_geom_torsion_atom_site_label_1
_geom_torsion_atom_site_label_2
_geom_torsion_atom_site_label_3
_geom_torsion_atom_site_label_4
_geom_torsion
_geom_torsion_site_symmetry_1
_geom_torsion_site_symmetry_2
_geom_torsion_site_symmetry_3
_geom_torsion_site_symmetry_4
_geom_torsion_publ_flag
Zn34 N317 C348 C349 -169.6(12) . . . . ?
Zn34 N317 C347 C346 171.2(18) . . . . ?
Zn34 N323 C365 C364 178.6(17) 4_656 . . . ?
Zn34 N323 C366 C367 -178.7(15) 4_656 . . . ?
Zn45 N319 C355 C356 175.7(15) . . . . ?
Zn45 N319 C359 C358 177.5(17) . . . . ?
Zn45 N318 C354 C353 -177.8(17) . . . . ?
Zn45 N318 C350 C351 -178(2) . . . . ?
Zn32 N301 C301 C302 -172.4(12) 4_666 . . . ?
Zn32 N301 C305 C304 171.0(16) 4_666 . . . ?
Zn32 N311 C330 C331 -175.1(19) . . . . ?
Zn32 N311 C329 C328 172.1(18) . . . . ?
Zn46 N324 C372 C371 179.1(16) . . . . ?
Zn46 N324 C368 C369 179.3(17) . . . . ?
Zn46 N305 C311 C310 176(2) 4_655 . . . ?
Zn46 N305 C312 C313 -176.3(17) 4_655 . . . ?
Zn31 N306 C314 C315 172.7(13) . . . . ?
Zn31 N306 C318 C317 -173(2) . . . . ?
Zn31 N307 C319 C320 -170.3(16) . . . . ?
Zn31 N307 C323 C322 165(3) . . . . ?
Zn33 N312 C336 C335 -178.2(15) . . . . ?
Zn33 N312 C332 C333 179.4(18) . . . . ?
Zn33 N313 C337 C338 170.7(19) . . . . ?
Zn33 N313 C341 C340 -170(3) . . . . ?
N321 C361 C363 C367 -177.4(15) . . . . ?
N321 C361 C363 C364 -2(2) . . . . ?
N302 C308 C316 C315 1(2) . . . . ?
N302 C308 C316 C317 -176.9(17) . . . . ?
N316 C343 C345 C349 -8(2) . . . . ?
N316 C343 C345 C346 168.7(15) . . . . ?
N317 C348 C349 C345 -3(2) . . . . ?
N322 C361 C363 C367 1(2) . . . . ?
N322 C361 C363 C364 176.8(16) . . . . ?
N324 C372 C371 C370 2(3) . . . . ?
N324 C368 C369 C370 1(3) . . . . ?
N310 C325 C327 C328 -178(2) . . . . ?
N310 C325 C327 C331 4(3) . . . . ?
N301 C301 C302 C303 2(2) . . . . ?
N304 C308 C316 C315 -175.3(14) . . . . ?
N304 C308 C316 C317 7(2) . . . . ?
C361 N321 C360 N320 -1(2) . . . . ?
C361 N321 C360 C357 177.6(13) . . . . ?
C361 N322 C362 N320 -11(2) . . . . ?
C361 N322 C362 C370 173.1(13) . . . . ?
C361 C363 C367 C366 179.2(16) . . . . ?
C361 C363 C364 C365 -179.3(17) . . . . ?
N319 C355 C356 C357 1(3) . . . . ?
N323 C365 C364 C363 3(3) . . . . ?
N309 C325 C327 C328 -1(3) . . . . ?
N309 C325 C327 C331 -178.3(19) . . . . ?
N309 C324 C321 C320 2(3) . . . . ?
N309 C324 C321 C322 -177(2) . . . . ?
N315 C343 C345 C349 170.3(15) . . . . ?
N315 C343 C345 C346 -13(2) . . . . ?
N318 C450 C451 C352 -5(8) . . . . ?
N318 C350 C351 C352 -8(4) . . . . ?
N312 C336 C335 C334 -3(3) . . . . ?
N312 C332 C333 C334 0(4) . . . . ?
N306 C318 C317 C316 3(4) . . . . ?
N308 C324 C321 C320 179.5(18) . . . . ?
N308 C324 C321 C322 0(3) . . . . ?
N311 C330 C331 C327 3(4) . . . . ?
C357 C358 C359 N319 12(3) . . . . ?
C308 N302 C306 N303 1.6(19) . . . . ?
C308 N302 C306 C303 175.9(11) . . . . ?
C308 N304 C307 N303 1(2) . . . . ?
C308 N304 C307 C309 179.2(13) . . . . ?
C308 C316 C315 C314 -173.4(14) . . . . ?
C308 C316 C317 C318 173.4(19) . . . . ?
C303 C304 C305 N301 0(3) . . . . ?
C343 N316 C344 N314 1(2) . . . . ?
C343 N316 C344 C352 -175.1(14) . . . . ?
C343 N315 C342 N314 -2(3) . . . . ?
C343 N315 C342 C339 -178.0(15) . . . . ?
C343 C345 C349 C348 176.5(14) . . . . ?
C343 C345 C346 C347 -175.3(17) . . . . ?
O2A C8A C9A C10A 179(2) . . . . ?
C352 C353 C354 N318 5(4) . . . . ?
C301 N301 C305 C304 -4(3) . . . . ?
C360 N321 C361 N322 -1(2) . . . . ?
C360 N321 C361 C363 178.0(12) . . . . ?
C360 N320 C362 N322 10(2) . . . . ?
C360 N320 C362 C370 -173.9(14) . . . . ?
C360 C357 C358 C359 176.3(19) . . . . ?
C360 C357 C356 C355 177.3(16) . . . . ?
C316 C315 C314 N306 -3(3) . . . . ?
C363 C367 C366 N323 -2(3) . . . . ?
C309 C310 C311 N305 2(4) . . . . ?
C309 C313 C312 N305 -1(3) . . . . ?
C372 N324 C368 C369 2(3) . . . . ?
C344 N316 C343 N315 -3(2) . . . . ?
C344 N316 C343 C345 175.3(13) . . . . ?
C344 N314 C342 N315 0(3) . . . . ?
C344 N314 C342 C339 176.2(16) . . . . ?
C344 C352 C353 C354 177(2) . . . . ?
C344 C352 C451 C450 -177(4) . . . . ?
C344 C352 C351 C350 -175(2) . . . . ?
C306 N302 C308 N304 0.8(19) . . . . ?
C306 N302 C308 C316 -174.9(11) . . . . ?
C306 N303 C307 N304 1(2) . . . . ?
C306 N303 C307 C309 -177.2(12) . . . . ?
C306 C303 C302 C301 178.4(13) . . . . ?
C306 C303 C304 C305 -179.6(16) . . . . ?
C302 C303 C306 N302 173.4(12) . . . . ?
C302 C303 C306 N303 -11.8(19) . . . . ?
C302 C303 C304 C305 5(3) . . . . ?
C362 N320 C360 N321 -4(2) . . . . ?
C362 N320 C360 C357 178.1(15) . . . . ?
C362 N322 C361 N321 6(2) . . . . ?
C362 N322 C361 C363 -172.6(13) . . . . ?
C362 C370 C371 C372 -176.7(16) . . . . ?
C362 C370 C369 C368 175.3(17) . . . . ?
C325 N310 C326 N308 6(3) . . . . ?
C325 N310 C326 C334 -176.5(17) . . . . ?
C325 N309 C324 N308 2(3) . . . . ?
C325 N309 C324 C321 179.4(16) . . . . ?
C325 C327 C331 C330 174(2) . . . . ?
C355 N319 C359 C358 -8(3) . . . . ?
C345 C346 C347 N317 1(3) . . . . ?
O3A C12A C11A C10A 178(2) . . . . ?
C348 N317 C347 C346 -5(3) . . . . ?
C367 C363 C364 C365 -4(3) . . . . ?
C358 C357 C360 N321 -174.8(16) . . . . ?
C358 C357 C360 N320 4(3) . . . . ?
C358 C357 C356 C355 3(3) . . . . ?
C371 C370 C362 N320 -167.8(15) . . . . ?
C371 C370 C362 N322 9(2) . . . . ?
C371 C370 C369 C368 -3(3) . . . . ?
C349 C345 C346 C347 2(3) . . . . ?
C315 C316 C317 C318 -4(3) . . . . ?
C356 C357 C360 N321 11(2) . . . . ?
C356 C357 C360 N320 -170.7(16) . . . . ?
C356 C357 C358 C359 -9(3) . . . . ?
C324 N309 C325 N310 -7(3) . . . . ?
C324 N309 C325 C327 175.8(16) . . . . ?
C324 N308 C326 N310 -10(3) . . . . ?
C324 N308 C326 C334 172.2(16) . . . . ?
C324 C321 C322 C323 177(2) . . . . ?
C365 N323 C366 C367 1(3) . . . . ?
C365 N323 Zn54 I507 -54(3) . . . . ?
C365 N323 Zn54 I508 94(4) . . . . ?
N313 C337 C338 C339 6(4) . . . . ?
N313 C341 C340 C339 -7(5) . . . . ?
C368 N324 C372 C371 -4(3) . . . . ?
C307 N303 C306 N302 -2(2) . . . . ?
C307 N303 C306 C303 -176.5(12) . . . . ?
C307 N304 C308 N302 -2(2) . . . . ?
C307 N304 C308 C316 173.7(12) . . . . ?
C307 C309 C310 C311 -179.9(19) . . . . ?
C307 C309 C313 C312 179.6(17) . . . . ?
C314 N306 C318 C317 -2(4) . . . . ?
C304 C303 C306 N302 -2(2) . . . . ?
C304 C303 C306 N303 172.9(15) . . . . ?
C304 C303 C302 C301 -6(2) . . . . ?
C366 N323 C365 C364 -1(3) . . . . ?
C366 N323 Zn54 I507 161.1(17) . . . . ?
C366 N323 Zn54 I508 -51(5) . . . . ?
C346 C345 C349 C348 -1(2) . . . . ?
C320 C321 C322 C323 -3(4) . . . . ?
C326 N310 C325 N309 3(3) . . . . ?
C326 N310 C325 C327 -179.6(17) . . . . ?
C326 N308 C324 N309 6(3) . . . . ?
C326 N308 C324 C321 -171.8(16) . . . . ?
C326 C334 C333 C332 -177(2) . . . . ?
C326 C334 C335 C336 178.3(17) . . . . ?
C328 C327 C331 C330 -3(4) . . . . ?
C7A C4A C3A C2A -178.2(18) . . . . ?
C7A C4A C5A C6A 179(2) . . . . ?
C7A C4A C5A C13A 4(4) . . . . ?
C7A C8A C9A C10A 1(4) . . . . ?
C7A C12A C11A C10A -1(4) . . . . ?
C330 N311 C329 C328 -3(3) . . . . ?
C353 C352 C344 N316 -18(3) . . . . ?
C353 C352 C344 N314 165.6(19) . . . . ?
C353 C352 C451 C450 42(5) . . . . ?
C353 C352 C351 C350 -7(4) . . . . ?
C336 N312 C332 C333 -2(3) . . . . ?
C321 C320 C319 N307 6(3) . . . . ?
C321 C322 C323 N307 5(5) . . . . ?
C327 C328 C329 N311 3(4) . . . . ?
C364 C363 C367 C366 4(3) . . . . ?
C310 C309 C307 N303 -21(2) . . . . ?
C310 C309 C307 N304 160.8(18) . . . . ?
C310 C309 C313 C312 0(3) . . . . ?
C311 N305 C312 C313 3(3) . . . . ?
C332 N312 C336 C335 4(3) . . . . ?
C342 N315 C343 N316 4(2) . . . . ?
C342 N315 C343 C345 -174.9(14) . . . . ?
C342 N314 C344 N316 1(3) . . . . ?
C342 N314 C344 C352 176.7(16) . . . . ?
C342 C339 C338 C337 178(2) . . . . ?
C342 C339 C340 C341 -177(3) . . . . ?
C305 N301 C301 C302 3(3) . . . . ?
C369 C370 C362 N320 14(2) . . . . ?
C369 C370 C362 N322 -169.6(16) . . . . ?
C369 C370 C371 C372 2(3) . . . . ?
C333 C334 C326 N310 -172(2) . . . . ?
C333 C334 C326 N308 6(3) . . . . ?
C333 C334 C335 C336 0(3) . . . . ?
C313 C309 C307 N303 159.1(15) . . . . ?
C313 C309 C307 N304 -19(2) . . . . ?
C313 C309 C310 C311 0(3) . . . . ?
C319 N307 C323 C322 -2(4) . . . . ?
C319 C320 C321 C324 178.3(17) . . . . ?
C319 C320 C321 C322 -2(3) . . . . ?
C359 N319 C355 C356 1(3) . . . . ?
C318 N306 C314 C315 1(3) . . . . ?
C335 C334 C326 N310 10(3) . . . . ?
C335 C334 C326 N308 -172.2(17) . . . . ?
C335 C334 C333 C332 1(3) . . . . ?
C4A C7A C8A O2A -2(3) . . . . ?
C4A C7A C8A C9A 177(2) . . . . ?
C4A C7A C12A O3A 4(3) . . . . ?
C4A C7A C12A C11A -177(2) . . . . ?
C4A C3A C2A C1A 0(3) . . . . ?
C4A C5A C6A C1A -1(4) . . . . ?
C4A C5A C13A O1A -159(2) . . . . ?
C337 N313 C341 C340 14(5) . . . . ?
C8A C7A C4A C3A -73(3) . . . . ?
C8A C7A C4A C5A 107(3) . . . . ?
C8A C7A C12A O3A -178(2) . . . . ?
C8A C7A C12A C11A 2(3) . . . . ?
C329 N311 C330 C331 0(4) . . . . ?
C329 C328 C327 C325 -177(2) . . . . ?
C329 C328 C327 C331 0(4) . . . . ?
C347 N317 C348 C349 6(2) . . . . ?
C312 N305 C311 C310 -3(3) . . . . ?
C323 N307 C319 C320 -4(3) . . . . ?
C3A C4A C5A C6A -1(4) . . . . ?
C3A C4A C5A C13A -176(2) . . . . ?
C5A C4A C3A C2A 2(3) . . . . ?
C12A C7A C4A C3A 106(2) . . . . ?
C12A C7A C4A C5A -74(3) . . . . ?
C12A C7A C8A O2A 180(2) . . . . ?
C12A C7A C8A C9A -2(3) . . . . ?
C12A C11A C10A C9A 0(4) . . . . ?
C338 C339 C342 N315 16(3) . . . . ?
C338 C339 C342 N314 -160(2) . . . . ?
C338 C339 C340 C341 0(4) . . . . ?
C341 N313 C337 C338 -14(4) . . . . ?
C317 C316 C315 C314 4(3) . . . . ?
C354 N318 C450 C451 -34(6) . . . . ?
C354 N318 Zn55 N319 107(2) . . . . ?
C354 N318 Zn55 I509 -140(2) . . . . ?
C354 N318 Zn55 I510 1(3) . . . . ?
C354 N318 C350 C351 22(4) . . . . ?
C11A C10A C9A C8A 0(4) . . . . ?
C2A C1A C6A C5A 2(3) . . . . ?
C6A C5A C13A O1A 26(4) . . . . ?
C6A C1A C2A C3A -2(3) . . . . ?
C340 C339 C342 N315 -167(2) . . . . ?
C340 C339 C342 N314 16(3) . . . . ?
C340 C339 C338 C337 1(4) . . . . ?
C14A O2A C8A C7A -175(2) . . . . ?
C14A O2A C8A C9A 7(3) . . . . ?
C13A C5A C6A C1A 174(2) . . . . ?
C450 N318 C354 C353 35(3) . . . . ?
C451 C352 C344 N316 -152(3) . . . . ?
C451 C352 C344 N314 32(3) . . . . ?
C451 C352 C353 C354 -44(3) . . . . ?
C15A O3A C12A C7A -178(3) . . . . ?
C15A O3A C12A C11A 3(4) . . . . ?
Zn42 N301 C301 C302 -172.5(12) 4_666 . . . ?
Zn42 N301 C305 C304 171.4(16) 4_666 . . . ?
Zn42 N311 C330 C331 -175.2(19) . . . . ?
Zn42 N311 C329 C328 171.8(17) . . . . ?
Zn35 N319 C355 C356 173.9(14) . . . . ?
Zn35 N319 C359 C358 178.9(17) . . . . ?
Zn35 N318 C354 C353 -177.4(17) . . . . ?
Zn35 N318 C450 C451 179(4) . . . . ?
Zn43 N312 C336 C335 178.8(16) . . . . ?
Zn43 N312 C332 C333 -176.5(17) . . . . ?
Zn43 N313 C337 C338 180(2) . . . . ?
Zn43 N313 C341 C340 179(2) . . . . ?
Zn44 N317 C348 C349 -170.2(12) . . . . ?
Zn44 N317 C347 C346 171.0(16) . . . . ?
Zn44 N323 C365 C364 -172.8(16) 4_656 . . . ?
Zn44 N323 C366 C367 173.0(15) 4_656 . . . ?
Zn41 N306 C314 C315 172.2(13) . . . . ?
Zn41 N306 C318 C317 -174(2) . . . . ?
Zn41 N307 C319 C320 -179.4(16) . . . . ?
Zn41 N307 C323 C322 173(2) . . . . ?
Zn36 N324 C372 C371 179.7(15) . . . . ?
Zn36 N324 C368 C369 178.9(17) . . . . ?
Zn55 N319 C355 C356 178(2) . . . . ?
Zn55 N319 C359 C358 175(2) . . . . ?
Zn55 N318 C354 C353 174(2) . . . . ?
Zn53 N312 C336 C335 165(3) . . . . ?
Zn53 N312 C332 C333 -144(5) . . . . ?
Zn53 N313 C337 C338 -160(4) . . . . ?
Zn53 N313 C341 C340 139(5) . . . . ?
Zn54 N323 C365 C364 -145(3) . . . . ?
Zn54 N323 C366 C367 144(3) . . . . ?
Zn52 N311 C330 C331 -154(3) . . . . ?
Zn52 N311 C329 C328 144(2) . . . . ?
Zn51 N306 C314 C315 167.3(15) . . . . ?
Zn51 N306 C318 C317 -161(2) . . . . ?
Zn51 N307 C319 C320 -151(2) . . . . ?
Zn51 N307 C323 C322 154(3) . . . . ?
C350 N318 C354 C353 -20(3) . . . . ?
C351 C352 C344 N316 150(2) . . . . ?
C351 C352 C344 N314 -26(3) . . . . ?
C351 C352 C353 C354 9(3) . . . . ?
C801 C806 C805 C804 54(5) . . . . ?
C806 C801 C802 C803 60(4) . . . . ?
C806 C805 C804 C803 -52(5) . . . . ?
C805 C804 C803 C802 54(4) . . . . ?
C804 C803 C802 C801 -59(4) . . . . ?
C802 C801 C806 C805 -58(4) . . . . ?
C811 C810 C809 C808 55(5) . . . . ?
C810 C811 C812 C807 57(5) . . . . ?
C810 C809 C808 C807 -56(5) . . . . ?
C809 C808 C807 C812 57(5) . . . . ?
C808 C807 C812 C811 -58(5) . . . . ?
C812 C811 C810 C809 -56(5) . . . . ?
C4B C3B C2B C1B 0.0 . . . . ?
C4B C5B C13B O1B -77(6) . . . . ?
C4B C7B C12B C11B -174(3) . . . . ?
C4B C7B C12B O3B 5(3) . . . . ?
C4B C7B C8B C9B 174(3) . . . . ?
C4B C7B C8B O2B -6(3) . . . . ?
C3B C4B C5B C6B 0.0 . . . . ?
C3B C4B C5B C13B 177(2) . . . . ?
C3B C4B C7B C12B 92(3) . . . . ?
C3B C4B C7B C8B -82(3) . . . . ?
C3B C2B C1B C6B 0.0 . . . . ?
C2B C1B C6B C5B 0.0 . . . . ?
C1B C6B C5B C4B 0.0 . . . . ?
C1B C6B C5B C13B -177(2) . . . . ?
C6B C5B C13B O1B 100(6) . . . . ?
C5B C4B C3B C2B 0.0 . . . . ?
C5B C4B C7B C12B -86(3) . . . . ?
C5B C4B C7B C8B 100(3) . . . . ?
C7B C4B C3B C2B -178(4) . . . . ?
C7B C4B C5B C6B 178(4) . . . . ?
C7B C4B C5B C13B -5(4) . . . . ?
C7B C12B C11B C10B 0.0 . . . . ?
C7B C12B O3B C15B -172(8) . . . . ?
C7B C8B O2B C14B -169(9) . . . . ?
C12B C7B C8B C9B 0.0 . . . . ?
C12B C7B C8B O2B -180(2) . . . . ?
C12B C11B C10B C9B 0.0 . . . . ?
C11B C12B O3B C15B 7(9) . . . . ?
C11B C10B C9B C8B 0.0 . . . . ?
C10B C9B C8B C7B 0.0 . . . . ?
C10B C9B C8B O2B 180(2) . . . . ?
C9B C8B O2B C14B 11(10) . . . . ?
C8B C7B C12B C11B 0.0 . . . . ?
C8B C7B C12B O3B 179(3) . . . . ?
O3B C12B C11B C10B -179(4) . . . . ?
C816 C815 C814 C813 53(5) . . . . ?
C815 C816 C817 C818 55(5) . . . . ?
C815 C814 C813 C818 -51(5) . . . . ?
C814 C813 C818 C817 52(5) . . . . ?
C813 C818 C817 C816 -54(5) . . . . ?
C817 C816 C815 C814 -55(5) . . . . ?

loop_
_exptl_oxdiff_crystal_face_indexfrac_h
_exptl_oxdiff_crystal_face_indexfrac_k
_exptl_oxdiff_crystal_face_indexfrac_l
_exptl_oxdiff_crystal_face_x
_exptl_oxdiff_crystal_face_y
_exptl_oxdiff_crystal_face_z
-0.0000 0.0000 1.0000 0.0103 0.0439 -0.0084
0.0000 -0.0000 -1.0000 -0.0103 -0.0439 0.0084
0.0000 -1.0000 0.0000 0.0072 0.0176 0.1006
0.0001 1.0000 -2.0001 -0.0278 -0.1055 -0.0838
0.0001 -1.0000 -2.0000 -0.0133 -0.0702 0.1174
-0.0001 1.0000 2.0000 0.0133 0.0702 -0.1174
-0.0001 -1.0000 2.0001 0.0278 0.1055 0.0838
1.0000 0.0000 -0.0000 0.0498 -0.0015 -0.0033
-1.0000 -0.0000 0.0000 -0.0498 0.0015 0.0033
-1.0001 2.0000 1.0000 -0.0540 0.0102 -0.2063
1.0001 -2.0000 -1.0000 0.0540 -0.0102 0.2063
0.9999 0.0000 2.0001 0.0703 0.0864 -0.0201
-0.9999 -0.0000 -2.0001 -0.0703 -0.0864 0.0201
-1.0000 -1.0000 1.0001 -0.0322 0.0631 0.0955
1.0000 1.0000 -1.0001 0.0322 -0.0631 -0.0955
1.0001 0.0000 -1.0000 0.0395 -0.0455 0.0051
-1.0001 -0.0000 1.0000 -0.0395 0.0455 -0.0051
1.0002 -2.0000 -2.0000 0.0437 -0.0541 0.2147
